data_7060169
loop_
_publ_author_name
'Konarev, Dmitri V.'
'Khasanov, Salavat S.'
'Obraztsov, Oleg A.'
'Otsuka, Akihiro'
'Yamochi, Hideki'
'Kitagawa, Hiroshi'
'Lyubovskaya, Rimma N.'

_publ_section_title
;
 Reversible dissociation of singly-bonded (C60&#x2212;)2 dimers in
 (MV&#x02D9;+)2(C60&#x2212;)2&#x00B7;solvent salt containing paramagnetic
 methyl viologen MV&#x02D9;+ radical cations
;
_journal_issue 3
_journal_name_full 'New Journal of Chemistry'
_journal_page_first 1163
_journal_page_last 1167
_journal_paper_doi 10.1039/D0NJ05076H
_journal_volume 45
_journal_year 2021
_chemical_compound_source no
_chemical_formula_moiety 'C120, 2(C12 H14 N2), 2.5(C6 H4 Cl2), 0.5(C6 H6)'
_chemical_formula_sum 'C162 H41 Cl5 N4'
_chemical_formula_weight 2220.24
_chemical_melting_point ?
_chemical_name_systematic
'salt of singly-bonded fullerene (C60-)2 dimer with methylviologen radical cations, dichlorobenzene-benzene solvate'
_chemical_properties_physical Air-sensitive,Moisture-sensitive,Oxygen-sensitive
_space_group_crystal_system triclinic
_space_group_IT_number 2
_space_group_name_Hall '-P 1'
_space_group_name_H-M_alt 'P -1'
_atom_sites_solution_hydrogens geom
_atom_sites_solution_primary direct
_atom_sites_solution_secondary difmsp
_audit_creation_date 2020-10-10
_audit_creation_method SHELXL-2013
_audit_update_record
;
2020-10-10 deposited with the CCDC.	2020-11-13 downloaded from the CCDC.
;
_cell_angle_alpha 98.039(6)
_cell_angle_beta 91.161(6)
_cell_angle_gamma 110.473(6)
_cell_formula_units_Z 1
_cell_length_a 9.8950(6)
_cell_length_b 14.1098(10)
_cell_length_c 17.6549(14)
_cell_measurement_reflns_used 2849
_cell_measurement_temperature 100(2)
_cell_measurement_theta_max 21.9060
_cell_measurement_theta_min 2.3320
_cell_volume 2280.2(3)
_computing_cell_refinement 'CrysAlisPro 1.171.38.46 (Rigaku OD, 2015)'
_computing_data_collection 'CrysAlisPro 1.171.38.46 (Rigaku OD, 2015)'
_computing_data_reduction 'CrysAlisPro 1.171.38.46 (Rigaku OD, 2015)'
_computing_molecular_graphics WinGx
_computing_publication_material WinGx
_computing_structure_refinement 'SHELXL-2013 (Sheldrick, 2013)'
_computing_structure_solution 'SHELXS-2013 (Sheldrick, 2013)'
_diffrn_ambient_environment N~2~
_diffrn_ambient_temperature 100(2)
_diffrn_detector 'CCD plate'
_diffrn_detector_area_resol_mean 5.2283
_diffrn_detector_type AtlasS2
_diffrn_measured_fraction_theta_full 0.823
_diffrn_measured_fraction_theta_max 0.853
_diffrn_measurement_device 'four-circle diffractometer'
_diffrn_measurement_device_type 'Xcalibur, AtlasS2, Gemini'
_diffrn_measurement_method '\w scans'
_diffrn_radiation_monochromator graphite
_diffrn_radiation_probe x-ray
_diffrn_radiation_type 'Mo K\a'
_diffrn_radiation_wavelength 0.71073
_diffrn_reflns_av_unetI/netI 0.1363
_diffrn_reflns_Laue_measured_fraction_full 0.823
_diffrn_reflns_Laue_measured_fraction_max 0.853
_diffrn_reflns_limit_h_max 11
_diffrn_reflns_limit_h_min -11
_diffrn_reflns_limit_k_max 15
_diffrn_reflns_limit_k_min -17
_diffrn_reflns_limit_l_max 21
_diffrn_reflns_limit_l_min -21
_diffrn_reflns_number 9678
_diffrn_reflns_point_group_measured_fraction_full 0.823
_diffrn_reflns_point_group_measured_fraction_max 0.853
_diffrn_reflns_theta_full 26.000
_diffrn_reflns_theta_max 25.678
_diffrn_reflns_theta_min 2.200
_diffrn_source 'fine-focus sealed X-ray tube'
_diffrn_source_type 'Enhance (Mo) X-ray Source'
_exptl_absorpt_coefficient_mu 0.235
_exptl_absorpt_correction_T_max 1.00000
_exptl_absorpt_correction_T_min 0.87833
_exptl_absorpt_correction_type multi-scan
_exptl_absorpt_process_details
;
CrysAlisPro 1.171.38.46 (Rigaku Oxford Diffraction, 2015)
Empirical absorption correction using spherical harmonics,
implemented in SCALE3 ABSPACK scaling algorithm.
;
_exptl_crystal_colour black
_exptl_crystal_density_diffrn 1.617
_exptl_crystal_description plate
_exptl_crystal_F_000 1126
_exptl_crystal_preparation 'Magnetic properties'
_exptl_crystal_recrystallization_method 'Re-crystallisation from solvent: o-dichlorobenzene/benzene/n-hexane'
_exptl_crystal_size_max 0.500
_exptl_crystal_size_mid 0.180
_exptl_crystal_size_min 0.030
_refine_diff_density_max 0.814
_refine_diff_density_min -0.396
_refine_diff_density_rms 0.077
_refine_ls_extinction_method none
_refine_ls_goodness_of_fit_ref 0.972
_refine_ls_hydrogen_treatment constr
_refine_ls_matrix_type full
_refine_ls_number_parameters 1856
_refine_ls_number_reflns 9678
_refine_ls_number_restraints 3558
_refine_ls_restrained_S_all 0.872
_refine_ls_R_factor_all 0.1613
_refine_ls_R_factor_gt 0.0955
_refine_ls_shift/su_max 0.004
_refine_ls_shift/su_mean 0.000
_refine_ls_structure_factor_coef Fsqd
_refine_ls_weighting_details
;
 w=1/[\s^2^(Fo^2^)+(0.1579P)^2^]
 where P=(Fo^2^+2Fc^2^)/3
;
_refine_ls_weighting_scheme calc
_refine_ls_wR_factor_gt 0.2384
_refine_ls_wR_factor_ref 0.2642
_reflns_Friedel_coverage 0.000
_reflns_number_gt 4701
_reflns_number_total 9678
_reflns_threshold_expression 'I > 2\s(I)'
_cod_data_source_file d0nj05076h2.cif
_cod_data_source_block (C60)2-2Viologen-3DCB
_cod_depositor_comments
;
The following automatic conversions were performed:

data item '_chemical_melting_point' value 'not measured' was changed
to '?' -- the value is undefined or not given.

Automatic conversion script
Id: cif_fix_values 7556 2019-12-06 15:28:31Z antanas 

 Adding full bibliography for 7060169.cif.
;
_cod_database_code 7060169
_shelx_space_group_comment
;
The symmetry employed for this shelxl refinement is uniquely defined
by the following loop, which should always be used as a source of
symmetry information in preference to the above space-group names.
They are only intended as comments.
;
_shelx_estimated_absorpt_t_min 0.892
_shelx_estimated_absorpt_t_max 0.993
_shelxl_version_number 2013-2

loop_
_space_group_symop_operation_xyz
'x, y, z'
'-x, -y, -z'

loop_
_atom_site_label
_atom_site_type_symbol
_atom_site_fract_x
_atom_site_fract_y
_atom_site_fract_z
_atom_site_U_iso_or_equiv
_atom_site_adp_type
_atom_site_occupancy
_atom_site_site_symmetry_order
_atom_site_calc_flag
_atom_site_refinement_flags_posn
_atom_site_refinement_flags_adp
_atom_site_refinement_flags_occupancy
_atom_site_disorder_assembly
_atom_site_disorder_group
C101 C 0.526(4) 0.5499(14) 0.0321(15) 0.0352(11) Uani 0.364(3) 1 d D U P A 1
C102 C 0.5958(15) 0.5394(15) 0.0988(10) 0.036(2) Uani 0.364(3) 1 d D U P A 1
C103 C 0.7599(19) 0.5887(13) 0.1180(9) 0.038(3) Uani 0.364(3) 1 d D U P A 1
C104 C 0.8370(17) 0.6570(12) 0.0646(9) 0.043(3) Uani 0.364(3) 1 d D U P A 1
C105 C 0.7717(16) 0.6832(12) 0.0113(9) 0.036(3) Uani 0.364(3) 1 d D U P A 1
C106 C 0.6031(16) 0.6434(13) -0.0061(10) 0.037(2) Uani 0.364(3) 1 d D U P A 1
C107 C 0.3911(17) 0.5893(12) 0.0604(9) 0.032(2) Uani 0.364(3) 1 d D U P A 1
C108 C 0.5736(15) 0.5374(13) 0.1760(10) 0.041(2) Uani 0.364(3) 1 d D U P A 1
C109 C 0.8098(16) 0.6171(12) 0.1949(9) 0.044(3) Uani 0.364(3) 1 d D U P A 1
C110 C 0.9562(18) 0.7540(13) 0.0985(10) 0.043(3) Uani 0.364(3) 1 d D U P A 1
C111 C 0.8341(15) 0.8007(12) 0.0035(9) 0.046(3) Uani 0.364(3) 1 d D U P A 1
C112 C 0.5304(15) 0.6994(10) -0.0178(8) 0.039(3) Uani 0.364(3) 1 d D U P A 1
C113 C 0.4093(15) 0.6732(11) 0.0209(9) 0.040(3) Uani 0.364(3) 1 d D U P A 1
C114 C 0.3508(18) 0.5796(12) 0.1305(9) 0.038(3) Uani 0.364(3) 1 d D U P A 1
C115 C 0.4247(17) 0.5491(12) 0.1917(9) 0.039(3) Uani 0.364(3) 1 d D U P A 1
C116 C 0.6809(16) 0.5810(12) 0.2343(9) 0.043(3) Uani 0.364(3) 1 d D U P A 1
C117 C 0.9125(14) 0.6972(11) 0.2292(8) 0.048(3) Uani 0.364(3) 1 d D U P A 1
C118 C 0.9988(15) 0.7746(12) 0.1777(8) 0.046(3) Uani 0.364(3) 1 d D U P A 1
C119 C 0.9553(15) 0.8412(11) 0.0601(9) 0.042(3) Uani 0.364(3) 1 d D U P A 1
C120 C 0.7546(16) 0.8559(11) -0.0126(9) 0.050(3) Uani 0.364(3) 1 d D U P A 1
C121 C 0.5969(15) 0.8106(11) -0.0229(8) 0.052(4) Uani 0.364(3) 1 d D U P A 1
C122 C 0.5432(17) 0.8785(11) 0.0104(9) 0.051(3) Uani 0.364(3) 1 d D U P A 1
C123 C 0.3422(14) 0.7427(10) 0.0525(8) 0.039(3) Uani 0.364(3) 1 d D U P A 1
C124 C 0.2933(17) 0.6487(11) 0.1644(9) 0.040(2) Uani 0.364(3) 1 d D U P A 1
C125 C 0.4086(19) 0.6056(13) 0.2583(10) 0.045(3) Uani 0.364(3) 1 d D U P A 1
C126 C 0.6586(16) 0.6302(11) 0.3022(8) 0.048(3) Uani 0.364(3) 1 d D U P A 1
C127 C 0.8960(17) 0.7544(11) 0.3014(9) 0.042(3) Uani 0.364(3) 1 d D U P A 1
C128 C 1.0343(14) 0.8690(12) 0.2170(9) 0.043(3) Uani 0.364(3) 1 d D U P A 1
C129 C 0.9936(15) 0.9354(11) 0.1039(9) 0.046(3) Uani 0.364(3) 1 d D U P A 1
C130 C 0.7939(15) 0.9554(11) 0.0321(8) 0.050(4) Uani 0.364(3) 1 d D U P A 1
C131 C 0.784(3) 1.0363(10) 0.3002(11) 0.0374(14) Uani 0.364(3) 1 d D U P A 1
C132 C 0.7215(17) 1.0611(15) 0.2496(11) 0.042(2) Uani 0.364(3) 1 d D U P A 1
C133 C 0.5536(19) 1.0142(13) 0.2288(9) 0.046(3) Uani 0.364(3) 1 d D U P A 1
C134 C 0.4737(16) 0.9422(12) 0.2804(9) 0.047(3) Uani 0.364(3) 1 d D U P A 1
C135 C 0.5418(17) 0.9197(12) 0.3377(9) 0.040(3) Uani 0.364(3) 1 d D U P A 1
C136 C 0.7161(18) 0.9621(14) 0.3525(11) 0.041(2) Uani 0.364(3) 1 d D U P A 1
C137 C 0.9322(16) 1.0131(12) 0.2870(9) 0.034(2) Uani 0.364(3) 1 d D U P A 1
C138 C 0.7502(15) 1.0681(13) 0.1707(10) 0.045(2) Uani 0.364(3) 1 d D U P A 1
C139 C 0.5033(16) 0.9869(12) 0.1486(9) 0.049(3) Uani 0.364(3) 1 d D U P A 1
C140 C 0.3547(19) 0.8411(13) 0.2479(9) 0.044(3) Uani 0.364(3) 1 d D U P A 1
C141 C 0.4841(16) 0.8070(12) 0.3439(9) 0.047(3) Uani 0.364(3) 1 d D U P A 1
C142 C 0.7855(16) 0.8999(11) 0.3663(9) 0.042(3) Uani 0.364(3) 1 d D U P A 1
C143 C 0.9132(15) 0.9320(11) 0.3305(8) 0.035(3) Uani 0.364(3) 1 d D U P A 1
C144 C 0.9656(17) 1.0299(11) 0.2203(8) 0.039(3) Uani 0.364(3) 1 d D U P A 1
C145 C 0.8864(17) 1.0550(12) 0.1596(9) 0.045(3) Uani 0.364(3) 1 d D U P A 1
C146 C 0.6374(16) 1.0236(12) 0.1109(9) 0.054(3) Uani 0.364(3) 1 d D U P A 1
C147 C 0.4053(14) 0.9077(11) 0.1171(8) 0.052(3) Uani 0.364(3) 1 d D U P A 1
C148 C 0.3198(15) 0.8347(12) 0.1698(8) 0.051(3) Uani 0.364(3) 1 d D U P A 1
C149 C 0.3586(15) 0.7618(11) 0.2880(9) 0.044(3) Uani 0.364(3) 1 d D U P A 1
C150 C 0.5559(15) 0.7493(11) 0.3584(8) 0.050(4) Uani 0.364(3) 1 d D U P A 1
C151 C 0.7212(14) 0.7958(11) 0.3713(8) 0.046(3) Uani 0.364(3) 1 d D U P A 1
C152 C 0.7687(16) 0.7246(11) 0.3378(8) 0.045 Uani 0.364(3) 1 d D U P A 1
C153 C 0.9763(14) 0.8648(10) 0.2965(8) 0.042(3) Uani 0.364(3) 1 d D U P A 1
C154 C 1.0240(16) 0.9629(11) 0.1860(9) 0.043(3) Uani 0.364(3) 1 d D U P A 1
C155 C 0.9133(17) 1.0014(11) 0.0912(9) 0.044(3) Uani 0.364(3) 1 d D U P A 1
C156 C 0.6618(16) 0.9755(11) 0.0472(8) 0.055(4) Uani 0.364(3) 1 d D U P A 1
C157 C 0.4190(17) 0.8518(11) 0.0492(9) 0.049(3) Uani 0.364(3) 1 d D U P A 1
C158 C 0.2849(14) 0.7351(11) 0.1302(9) 0.042(3) Uani 0.364(3) 1 d D U P A 1
C159 C 0.3290(15) 0.6692(11) 0.2456(9) 0.043(3) Uani 0.364(3) 1 d D U P A 1
C160 C 0.5171(15) 0.6440(11) 0.3148(8) 0.045(3) Uani 0.364(3) 1 d D U P A 1
C201 C 0.529(3) 0.5543(14) 0.0289(14) 0.0352(11) Uani 0.317(3) 1 d D U P B 3
C202 C 0.6128(18) 0.6380(13) -0.0050(11) 0.037(3) Uani 0.317(3) 1 d D U P B 3
C203 C 0.5595(16) 0.7235(13) -0.0217(11) 0.037(3) Uani 0.317(3) 1 d D U P B 3
C204 C 0.4191(16) 0.7164(12) 0.0083(9) 0.041(4) Uani 0.317(3) 1 d D U P B 3
C205 C 0.3531(17) 0.6512(12) 0.0524(9) 0.037(3) Uani 0.317(3) 1 d D U P B 3
C206 C 0.4097(18) 0.5685(12) 0.0778(9) 0.033(3) Uani 0.317(3) 1 d D U P B 3
C207 C 0.6325(16) 0.5479(13) 0.1030(9) 0.039(3) Uani 0.317(3) 1 d D U P B 3
C208 C 0.7554(17) 0.7040(12) -0.0024(9) 0.037(3) Uani 0.317(3) 1 d D U P B 3
C209 C 0.6621(16) 0.8211(12) -0.0191(9) 0.045(4) Uani 0.317(3) 1 d D U P B 3
C210 C 0.4024(17) 0.8143(13) 0.0430(10) 0.049(3) Uani 0.317(3) 1 d D U P B 3
C211 C 0.2880(17) 0.6963(12) 0.1236(9) 0.041(3) Uani 0.317(3) 1 d D U P B 3
C212 C 0.4125(15) 0.5488(11) 0.1459(9) 0.034(3) Uani 0.317(3) 1 d D U P B 3
C213 C 0.5401(15) 0.5390(13) 0.1639(8) 0.040(3) Uani 0.317(3) 1 d D U P B 3
C214 C 0.7730(17) 0.5989(13) 0.1059(9) 0.038(3) Uani 0.317(3) 1 d D U P B 3
C215 C 0.8490(18) 0.6733(12) 0.0553(9) 0.044(3) Uani 0.317(3) 1 d D U P B 3
C216 C 0.7964(16) 0.8066(12) -0.0063(9) 0.045(3) Uani 0.317(3) 1 d D U P B 3
C217 C 0.6571(15) 0.9094(11) 0.0078(8) 0.048(3) Uani 0.317(3) 1 d D U P B 3
C218 C 0.5138(16) 0.9095(12) 0.0418(9) 0.051(3) Uani 0.317(3) 1 d D U P B 3
C219 C 0.3200(15) 0.8009(12) 0.1128(9) 0.045(3) Uani 0.317(3) 1 d D U P B 3
C220 C 0.2864(16) 0.6698(11) 0.1936(9) 0.041(3) Uani 0.317(3) 1 d D U P B 3
C221 C 0.3509(15) 0.5959(10) 0.2107(9) 0.038(3) Uani 0.317(3) 1 d D U P B 3
C222 C 0.4196(17) 0.6286(11) 0.2800(9) 0.042(3) Uani 0.317(3) 1 d D U P B 3
C223 C 0.6116(16) 0.5661(10) 0.2389(8) 0.042(3) Uani 0.317(3) 1 d D U P B 3
C224 C 0.8441(16) 0.6313(12) 0.1774(9) 0.041(3) Uani 0.317(3) 1 d D U P B 3
C225 C 0.9592(19) 0.7471(13) 0.1019(10) 0.045(3) Uani 0.317(3) 1 d D U P B 3
C226 C 0.9131(15) 0.8776(11) 0.0365(8) 0.041(4) Uani 0.317(3) 1 d D U P B 3
C227 C 0.7768(16) 0.9884(12) 0.0549(9) 0.049(3) Uani 0.317(3) 1 d D U P B 3
C228 C 0.5458(17) 0.9843(12) 0.1019(9) 0.049(3) Uani 0.317(3) 1 d D U P B 3
C229 C 0.3585(16) 0.8810(12) 0.1717(8) 0.047(3) Uani 0.317(3) 1 d D U P B 3
C230 C 0.3248(15) 0.7524(11) 0.2562(9) 0.042(4) Uani 0.317(3) 1 d D U P B 3
C231 C 0.772(3) 1.0271(12) 0.3117(12) 0.0374(14) Uani 0.317(3) 1 d D U P B 3
C232 C 0.7092(19) 0.9654(14) 0.3536(11) 0.040(3) Uani 0.317(3) 1 d D U P B 3
C233 C 0.7610(17) 0.8776(13) 0.3733(10) 0.046(3) Uani 0.317(3) 1 d D U P B 3
C234 C 0.9005(16) 0.8812(12) 0.3415(9) 0.048(4) Uani 0.317(3) 1 d D U P B 3
C235 C 0.9711(17) 0.9521(12) 0.2992(9) 0.040(3) Uani 0.317(3) 1 d D U P B 3
C236 C 0.907(2) 1.0349(13) 0.2740(10) 0.038(2) Uani 0.317(3) 1 d D U P B 3
C237 C 0.6845(16) 1.0567(12) 0.2450(9) 0.045(3) Uani 0.317(3) 1 d D U P B 3
C238 C 0.5597(18) 0.9012(13) 0.3526(9) 0.037(3) Uani 0.317(3) 1 d D U P B 3
C239 C 0.6527(16) 0.7770(11) 0.3719(9) 0.049(4) Uani 0.317(3) 1 d D U P B 3
C240 C 0.9202(17) 0.7835(13) 0.3035(10) 0.051(3) Uani 0.317(3) 1 d D U P B 3
C241 C 1.0307(18) 0.9084(12) 0.2302(9) 0.046(3) Uani 0.317(3) 1 d D U P B 3
C242 C 0.9105(16) 1.0537(11) 0.2021(10) 0.039(3) Uani 0.317(3) 1 d D U P B 3
C243 C 0.7837(15) 1.0702(12) 0.1863(8) 0.044(3) Uani 0.317(3) 1 d D U P B 3
C244 C 0.5516(16) 1.0088(12) 0.2497(9) 0.044(3) Uani 0.317(3) 1 d D U P B 3
C245 C 0.4799(17) 0.9317(12) 0.2980(9) 0.045(3) Uani 0.317(3) 1 d D U P B 3
C246 C 0.5188(16) 0.7950(12) 0.3577(9) 0.041(3) Uani 0.317(3) 1 d D U P B 3
C247 C 0.6601(15) 0.6932(11) 0.3439(8) 0.047(3) Uani 0.317(3) 1 d D U P B 3
C248 C 0.8042(16) 0.6958(12) 0.3131(9) 0.050(4) Uani 0.317(3) 1 d D U P B 3
C249 C 1.0022(15) 0.8016(12) 0.2387(9) 0.046(3) Uani 0.317(3) 1 d D U P B 3
C250 C 1.0333(15) 0.9300(11) 0.1610(9) 0.039(3) Uani 0.317(3) 1 d D U P B 3
C251 C 0.9695(15) 1.0093(10) 0.1420(9) 0.044(3) Uani 0.317(3) 1 d D U P B 3
C252 C 0.9041(16) 0.9733(11) 0.0722(9) 0.042(3) Uani 0.317(3) 1 d D U P B 3
C253 C 0.7094(16) 1.0401(10) 0.1146(8) 0.047(3) Uani 0.317(3) 1 d D U P B 3
C254 C 0.4790(16) 0.9770(12) 0.1797(9) 0.045(4) Uani 0.317(3) 1 d D U P B 3
C255 C 0.3612(17) 0.8605(12) 0.2501(9) 0.043(3) Uani 0.317(3) 1 d D U P B 3
C256 C 0.4081(15) 0.7290(11) 0.3149(9) 0.046(3) Uani 0.317(3) 1 d D U P B 3
C257 C 0.5489(17) 0.6177(12) 0.2986(9) 0.048(3) Uani 0.317(3) 1 d D U P B 3
C258 C 0.7725(16) 0.6194(11) 0.2488(8) 0.043(3) Uani 0.317(3) 1 d D U P B 3
C259 C 0.9619(16) 0.7262(12) 0.1781(8) 0.041(3) Uani 0.317(3) 1 d D U P B 3
C260 C 0.9975(15) 0.8470(11) 0.0935(9) 0.043(3) Uani 0.317(3) 1 d D U P B 3
C301 C 0.526(3) 0.5508(14) 0.0301(15) 0.0352(11) Uani 0.319(3) 1 d D U P C 2
C302 C 0.4134(19) 0.5879(14) 0.0453(9) 0.034(3) Uani 0.319(3) 1 d D U P C 2
C303 C 0.3433(19) 0.5863(13) 0.1221(10) 0.038(3) Uani 0.319(3) 1 d D U P C 2
C304 C 0.4139(18) 0.5525(13) 0.1817(9) 0.040(3) Uani 0.319(3) 1 d D U P C 2
C305 C 0.5346(15) 0.5367(13) 0.1737(9) 0.042(3) Uani 0.319(3) 1 d D U P C 2
C306 C 0.6193(17) 0.5472(13) 0.0992(9) 0.036(3) Uani 0.319(3) 1 d D U P C 2
C307 C 0.6581(16) 0.6441(12) -0.0026(10) 0.033(3) Uani 0.319(3) 1 d D U P C 2
C308 C 0.3725(17) 0.6687(13) 0.0311(9) 0.038(3) Uani 0.319(3) 1 d D U P C 2
C309 C 0.2893(17) 0.6634(12) 0.1459(8) 0.040(3) Uani 0.319(3) 1 d D U P C 2
C310 C 0.4292(19) 0.6081(13) 0.2617(10) 0.044(3) Uani 0.319(3) 1 d D U P C 2
C311 C 0.6487(16) 0.5820(13) 0.2454(9) 0.042(3) Uani 0.319(3) 1 d D U P C 2
C312 C 0.7553(17) 0.5926(12) 0.0982(8) 0.036(3) Uani 0.319(3) 1 d D U P C 2
C313 C 0.7830(15) 0.6515(11) 0.0420(9) 0.040(4) Uani 0.319(3) 1 d D U P C 2
C314 C 0.6255(15) 0.7188(12) -0.0260(10) 0.042(4) Uani 0.319(3) 1 d D U P C 2
C315 C 0.4873(15) 0.7370(12) -0.0172(9) 0.040(3) Uani 0.319(3) 1 d D U P C 2
C316 C 0.3092(16) 0.7192(11) 0.0828(9) 0.038(3) Uani 0.319(3) 1 d D U P C 2
C317 C 0.2944(14) 0.7141(11) 0.2131(8) 0.042(3) Uani 0.319(3) 1 d D U P C 2
C318 C 0.3687(15) 0.6848(11) 0.2796(9) 0.042(4) Uani 0.319(3) 1 d D U P C 2
C319 C 0.5721(16) 0.6244(11) 0.3009(8) 0.044(3) Uani 0.319(3) 1 d D U P C 2
C320 C 0.7919(17) 0.6245(12) 0.2421(8) 0.041(3) Uani 0.319(3) 1 d D U P C 2
C321 C 0.8562(15) 0.6352(12) 0.1685(8) 0.041(3) Uani 0.319(3) 1 d D U P C 2
C322 C 0.9617(16) 0.7258(12) 0.1758(9) 0.038(3) Uani 0.319(3) 1 d D U P C 2
C323 C 0.9020(13) 0.7455(10) 0.0454(8) 0.044(3) Uani 0.319(3) 1 d D U P C 2
C324 C 0.7352(16) 0.8120(11) -0.0194(9) 0.043(3) Uani 0.319(3) 1 d D U P C 2
C325 C 0.5264(17) 0.8415(12) -0.0039(10) 0.043(3) Uani 0.319(3) 1 d D U P C 2
C326 C 0.3423(15) 0.8223(12) 0.0907(8) 0.041(3) Uani 0.319(3) 1 d D U P C 2
C327 C 0.3308(17) 0.8246(12) 0.2262(9) 0.046(3) Uani 0.319(3) 1 d D U P C 2
C328 C 0.4389(15) 0.7700(11) 0.3288(8) 0.046(3) Uani 0.319(3) 1 d D U P C 2
C329 C 0.6368(16) 0.7131(11) 0.3507(8) 0.047(3) Uani 0.319(3) 1 d D U P C 2
C330 C 0.8621(16) 0.7169(11) 0.2944(8) 0.040(3) Uani 0.319(3) 1 d D U P C 2
C331 C 0.786(3) 1.0307(13) 0.3054(13) 0.0374(14) Uani 0.319(3) 1 d D U P C 2
C332 C 0.901(2) 1.0160(14) 0.2979(10) 0.035(2) Uani 0.319(3) 1 d D U P C 2
C333 C 0.9780(18) 1.0184(13) 0.2207(10) 0.039(3) Uani 0.319(3) 1 d D U P C 2
C334 C 0.9060(17) 1.0492(13) 0.1588(9) 0.043(3) Uani 0.319(3) 1 d D U P C 2
C335 C 0.7853(16) 1.0703(13) 0.1690(10) 0.045(2) Uani 0.319(3) 1 d D U P C 2
C336 C 0.7014(19) 1.0568(14) 0.2467(10) 0.043(3) Uani 0.319(3) 1 d D U P C 2
C337 C 0.6550(16) 0.9579(12) 0.3485(9) 0.038(3) Uani 0.319(3) 1 d D U P C 2
C338 C 0.9445(17) 0.9343(13) 0.3164(9) 0.035(2) Uani 0.319(3) 1 d D U P C 2
C339 C 1.0362(17) 0.9390(12) 0.1974(9) 0.039(3) Uani 0.319(3) 1 d D U P C 2
C340 C 0.8840(18) 0.9922(13) 0.0769(10) 0.043(3) Uani 0.319(3) 1 d D U P C 2
C341 C 0.6750(16) 1.0251(13) 0.1010(9) 0.049(3) Uani 0.319(3) 1 d D U P C 2
C342 C 0.5584(18) 1.0110(13) 0.2439(8) 0.045(3) Uani 0.319(3) 1 d D U P C 2
C343 C 0.5313(16) 0.9565(11) 0.3047(8) 0.044(3) Uani 0.319(3) 1 d D U P C 2
C344 C 0.6995(15) 0.8929(11) 0.3723(9) 0.041(3) Uani 0.319(3) 1 d D U P C 2
C345 C 0.8343(15) 0.8736(12) 0.3594(9) 0.035(3) Uani 0.319(3) 1 d D U P C 2
C346 C 1.0119(15) 0.8836(11) 0.2625(9) 0.032(3) Uani 0.319(3) 1 d D U P C 2
C347 C 1.0269(14) 0.8900(11) 0.1321(8) 0.044(3) Uani 0.319(3) 1 d D U P C 2
C348 C 0.9568(16) 0.9230(11) 0.0677(9) 0.043(4) Uani 0.319(3) 1 d D U P C 2
C349 C 0.7482(17) 0.9815(11) 0.0421(9) 0.047(3) Uani 0.319(3) 1 d D U P C 2
C350 C 0.5356(17) 0.9817(12) 0.1008(8) 0.049(3) Uani 0.319(3) 1 d D U P C 2
C351 C 0.4651(16) 0.9719(12) 0.1773(8) 0.043(3) Uani 0.319(3) 1 d D U P C 2
C352 C 0.3600(16) 0.8809(12) 0.1664(8) 0.044(3) Uani 0.319(3) 1 d D U P C 2
C353 C 0.4202(13) 0.8628(10) 0.3010(8) 0.042(3) Uani 0.319(3) 1 d D U P C 2
C354 C 0.5923(15) 0.8005(11) 0.3670(8) 0.039(4) Uani 0.319(3) 1 d D U P C 2
C355 C 0.7923(16) 0.7658(12) 0.3512(9) 0.039(3) Uani 0.319(3) 1 d D U P C 2
C356 C 0.9757(15) 0.7846(12) 0.2555(8) 0.038(3) Uani 0.319(3) 1 d D U P C 2
C357 C 0.9910(16) 0.7855(11) 0.1183(9) 0.044(3) Uani 0.319(3) 1 d D U P C 2
C358 C 0.8795(15) 0.8341(11) 0.0165(8) 0.042(3) Uani 0.319(3) 1 d D U P C 2
C359 C 0.6782(16) 0.8926(11) -0.0042(8) 0.047(3) Uani 0.319(3) 1 d D U P C 2
C360 C 0.4565(16) 0.8866(12) 0.0461(8) 0.048(3) Uani 0.319(3) 1 d D U P C 2
C1 C 0.1203(6) 0.7201(4) 0.6442(4) 0.0358(13) Uani 1 1 d . U . . .
C2 C 0.1006(6) 0.6837(4) 0.7148(4) 0.0366(13) Uani 1 1 d . U . . .
C3 C 0.0104(6) 0.7377(5) 0.6004(5) 0.0419(17) Uani 1 1 d . U . . .
H3 H -0.0848 0.7184 0.6171 0.050 Uiso 1 1 calc R U . . .
C4 C 0.0382(7) 0.7809(6) 0.5356(5) 0.0449(18) Uani 1 1 d . U . . .
H4 H -0.0376 0.7919 0.5085 0.054 Uiso 1 1 calc R U . . .
C5 C 0.2573(6) 0.7477(5) 0.6098(5) 0.0382(16) Uani 1 1 d . U . . .
H5 H 0.3354 0.7358 0.6338 0.046 Uiso 1 1 calc R U . . .
C6 C 0.2780(7) 0.7886(6) 0.5467(5) 0.0426(17) Uani 1 1 d . U . . .
H6 H 0.3702 0.8048 0.5264 0.051 Uiso 1 1 calc R U . . .
C7 C -0.0315(7) 0.6640(6) 0.7500(6) 0.049(2) Uani 1 1 d . U . . .
H7 H -0.1099 0.6741 0.7247 0.059 Uiso 1 1 calc R U . . .
C8 C -0.0488(7) 0.6314(6) 0.8186(6) 0.0453(18) Uani 1 1 d . U . . .
H8 H -0.1376 0.6223 0.8415 0.054 Uiso 1 1 calc R U . . .
C9 C 0.2102(6) 0.6649(5) 0.7580(5) 0.0394(16) Uani 1 1 d . U . . .
H9 H 0.3023 0.6775 0.7381 0.047 Uiso 1 1 calc R U . . .
C10 C 0.1883(6) 0.6304(5) 0.8252(5) 0.0403(17) Uani 1 1 d . U . . .
H10 H 0.2647 0.6194 0.8517 0.048 Uiso 1 1 calc R U . . .
N11 N 0.1705(6) 0.8086(5) 0.5090(4) 0.0481(14) Uani 1 1 d . U . . .
N12 N 0.0585(5) 0.6108(4) 0.8562(4) 0.0411(12) Uani 1 1 d . U . . .
C13 C 0.2001(9) 0.8568(8) 0.4407(6) 0.076(3) Uani 1 1 d . U . . .
H13A H 0.3014 0.8706 0.4299 0.114 Uiso 1 1 calc R U . . .
H13B H 0.1820 0.9213 0.4489 0.114 Uiso 1 1 calc R U . . .
H13C H 0.1368 0.8109 0.3971 0.114 Uiso 1 1 calc R U . . .
C14 C 0.0335(7) 0.5718(6) 0.9290(5) 0.0559(18) Uani 1 1 d . U . . .
H14A H -0.0656 0.5627 0.9420 0.084 Uiso 1 1 calc R U . . .
H14B H 0.1020 0.6207 0.9694 0.084 Uiso 1 1 calc R U . . .
H14C H 0.0473 0.5058 0.9243 0.084 Uiso 1 1 calc R U . . .
Cl1 Cl 0.3013(2) 0.12590(19) 0.43824(15) 0.0516(7) Uani 0.75 1 d D U P D 1
Cl2 Cl 0.4064(4) 0.3671(2) 0.46116(19) 0.0784(10) Uani 0.75 1 d D U P D 1
C1S C 0.3370(6) 0.1907(4) 0.3606(2) 0.0296(14) Uani 0.75 1 d DG U P D 1
C2S C 0.3833(6) 0.2970(4) 0.3713(2) 0.0376(14) Uani 0.75 1 d DG U P D 1
C3S C 0.4117(6) 0.3484(3) 0.3084(3) 0.0433(17) Uani 0.75 1 d DG U P D 1
H3S H 0.4433 0.4211 0.3157 0.052 Uiso 0.75 1 calc R U P D 1
C4S C 0.3939(6) 0.2935(4) 0.2348(3) 0.0371(16) Uani 0.75 1 d DG U P D 1
H4S H 0.4133 0.3286 0.1919 0.045 Uiso 0.75 1 calc R U P D 1
C5S C 0.3477(5) 0.1872(4) 0.2241(2) 0.0282(14) Uani 0.75 1 d DG U P D 1
H5S H 0.3355 0.1497 0.1738 0.034 Uiso 0.75 1 calc R U P D 1
C6S C 0.3192(6) 0.1358(3) 0.2870(3) 0.0326(15) Uani 0.75 1 d DG U P D 1
H6S H 0.2876 0.0631 0.2797 0.039 Uiso 0.75 1 calc R U P D 1
C11S C 0.362(2) 0.2367(12) 0.2930(8) 0.036(3) Uiso 0.25 1 d G U P E 2
H11S H 0.3503 0.2122 0.2395 0.043 Uiso 0.25 1 calc R U P E 2
C12S C 0.329(2) 0.1679(9) 0.3450(11) 0.035(4) Uiso 0.25 1 d G U P E 2
H12S H 0.2957 0.0963 0.3270 0.043 Uiso 0.25 1 calc R U P E 2
C13S C 0.346(2) 0.2038(13) 0.4233(10) 0.043(4) Uiso 0.25 1 d G U P E 2
H13S H 0.3239 0.1568 0.4589 0.052 Uiso 0.25 1 calc R U P E 2
C14S C 0.395(2) 0.3085(14) 0.4497(8) 0.051(5) Uiso 0.25 1 d G U P E 2
H14S H 0.4067 0.3331 0.5032 0.061 Uiso 0.25 1 calc R U P E 2
C15S C 0.428(2) 0.3774(10) 0.3977(11) 0.048(4) Uiso 0.25 1 d G U P E 2
H15S H 0.4613 0.4489 0.4157 0.057 Uiso 0.25 1 calc R U P E 2
C16S C 0.411(2) 0.3415(11) 0.3193(10) 0.039(4) Uiso 0.25 1 d G U P E 2
H16S H 0.4331 0.3885 0.2838 0.047 Uiso 0.25 1 calc R U P E 2
Cl5 Cl 0.8284(7) 0.5268(5) 0.4199(4) 0.100(2) Uani 0.5 1 d D U P F -1
Cl6 Cl 1.1627(7) 0.5550(7) 0.4089(4) 0.152(3) Uani 0.5 1 d D U P F -1
C21S C 0.9256(12) 0.501(2) 0.4916(8) 0.075(3) Uani 0.5 1 d DG U P F -1
C22S C 1.0721(12) 0.517(2) 0.4877(8) 0.084(3) Uani 0.5 1 d DG U P F -1
C23S C 1.1470(11) 0.4942(14) 0.5456(7) 0.108(4) Uani 0.5 1 d DG U P F -1
H23S H 1.2471 0.5056 0.5429 0.130 Uiso 0.5 1 calc R U P F -1
C24S C 1.0754(14) 0.4544(12) 0.6073(6) 0.108(5) Uani 0.5 1 d DG U P F -1
H24S H 1.1265 0.4385 0.6469 0.129 Uiso 0.5 1 calc R U P F -1
C25S C 0.9289(14) 0.4378(13) 0.6113(6) 0.098(4) Uani 0.5 1 d DG U P F -1
H25S H 0.8799 0.4106 0.6535 0.118 Uiso 0.5 1 calc R U P F -1
C26S C 0.8540(11) 0.4610(14) 0.5534(6) 0.076(4) Uani 0.5 1 d DG U P F -1
H26S H 0.7539 0.4497 0.5561 0.091 Uiso 0.5 1 calc R U P F -1

loop_
_atom_site_aniso_label
_atom_site_aniso_U_11
_atom_site_aniso_U_22
_atom_site_aniso_U_33
_atom_site_aniso_U_23
_atom_site_aniso_U_13
_atom_site_aniso_U_12
C101 0.032(2) 0.031(2) 0.039(2) -0.001(2) 0.0012(17) 0.0097(18)
C102 0.038(3) 0.030(6) 0.045(3) 0.006(4) 0.004(3) 0.017(4)
C103 0.040(3) 0.032(6) 0.047(4) -0.001(4) -0.002(3) 0.022(4)
C104 0.035(5) 0.046(5) 0.050(6) -0.002(4) 0.014(4) 0.020(4)
C105 0.038(3) 0.041(4) 0.027(6) -0.005(5) 0.020(4) 0.014(3)
C106 0.041(3) 0.039(5) 0.025(6) -0.001(4) 0.008(4) 0.011(3)
C107 0.025(5) 0.030(5) 0.036(4) -0.001(4) -0.003(4) 0.004(4)
C108 0.054(4) 0.024(6) 0.045(3) 0.009(4) 0.004(3) 0.013(4)
C109 0.050(4) 0.040(6) 0.049(4) 0.000(5) -0.005(3) 0.028(4)
C110 0.028(5) 0.050(4) 0.053(4) -0.004(4) 0.014(4) 0.020(4)
C111 0.044(5) 0.047(4) 0.036(6) 0.006(4) 0.016(4) 0.003(3)
C112 0.045(5) 0.046(4) 0.020(8) 0.004(5) -0.006(5) 0.012(4)
C113 0.038(6) 0.043(5) 0.040(7) 0.007(4) -0.004(5) 0.017(4)
C114 0.026(6) 0.035(6) 0.041(4) 0.000(4) 0.005(4) -0.003(5)
C115 0.042(5) 0.024(7) 0.040(4) 0.011(4) 0.012(4) -0.005(5)
C116 0.060(4) 0.026(6) 0.048(4) 0.013(4) -0.001(3) 0.019(4)
C117 0.044(6) 0.052(5) 0.051(5) 0.000(3) -0.009(4) 0.024(4)
C118 0.031(8) 0.055(5) 0.059(4) 0.000(4) 0.002(4) 0.025(5)
C119 0.030(7) 0.049(4) 0.041(7) 0.000(3) 0.021(5) 0.007(4)
C120 0.063(4) 0.048(5) 0.031(8) 0.016(4) 0.007(5) 0.007(3)
C121 0.062(4) 0.050(4) 0.043(11) 0.017(4) 0.001(5) 0.015(4)
C122 0.070(4) 0.051(5) 0.038(7) 0.021(5) -0.011(4) 0.025(4)
C123 0.030(7) 0.050(4) 0.040(5) 0.002(4) -0.022(6) 0.021(4)
C124 0.018(6) 0.044(5) 0.043(4) -0.001(4) 0.008(4) -0.002(4)
C125 0.049(5) 0.040(6) 0.038(4) 0.013(4) 0.018(4) 0.000(4)
C126 0.064(4) 0.039(6) 0.038(6) 0.017(5) 0.001(4) 0.012(3)
C127 0.042(4) 0.045(4) 0.044(5) 0.005(4) -0.014(4) 0.024(4)
C128 0.023(7) 0.054(4) 0.052(5) -0.001(3) -0.001(4) 0.017(5)
C129 0.040(8) 0.042(5) 0.044(4) 0.006(4) 0.018(5) 0.000(5)
C130 0.070(5) 0.039(6) 0.035(7) 0.024(6) 0.012(5) 0.006(5)
C131 0.038(2) 0.028(3) 0.041(3) -0.010(2) -0.0007(18) 0.011(2)
C132 0.046(3) 0.029(6) 0.053(4) -0.004(4) 0.002(3) 0.022(4)
C133 0.048(3) 0.040(6) 0.058(4) -0.005(4) -0.003(3) 0.030(4)
C134 0.041(5) 0.049(5) 0.056(6) -0.010(4) 0.011(4) 0.028(4)
C135 0.042(3) 0.044(4) 0.029(6) -0.017(5) 0.017(4) 0.018(4)
C136 0.044(3) 0.040(5) 0.034(6) -0.010(4) 0.006(4) 0.015(3)
C137 0.023(4) 0.029(5) 0.036(4) -0.006(4) -0.010(4) -0.001(4)
C138 0.063(4) 0.016(6) 0.057(4) 0.012(4) 0.003(3) 0.014(4)
C139 0.059(5) 0.042(6) 0.063(5) 0.003(5) -0.011(4) 0.041(5)
C140 0.028(5) 0.058(4) 0.051(4) -0.011(4) 0.014(4) 0.026(4)
C141 0.047(5) 0.051(4) 0.033(6) -0.003(4) 0.013(4) 0.009(3)
C142 0.047(5) 0.044(3) 0.030(8) -0.002(4) 0.002(5) 0.015(4)
C143 0.030(5) 0.036(5) 0.030(6) -0.005(4) -0.013(5) 0.006(4)
C144 0.031(5) 0.029(6) 0.045(4) 0.000(4) 0.004(3) -0.003(5)
C145 0.055(5) 0.027(7) 0.045(4) 0.013(4) 0.011(4) 0.004(5)
C146 0.075(5) 0.039(7) 0.057(4) 0.019(5) -0.005(3) 0.028(5)
C147 0.058(6) 0.051(5) 0.059(5) 0.004(3) -0.016(4) 0.037(4)
C148 0.040(8) 0.060(5) 0.061(4) -0.004(4) -0.002(4) 0.034(5)
C149 0.027(7) 0.057(4) 0.039(6) -0.004(3) 0.022(5) 0.007(4)
C150 0.054(4) 0.051(5) 0.037(10) 0.007(5) 0.010(5) 0.009(3)
C151 0.054(4) 0.048(3) 0.033(10) 0.008(4) 0.008(5) 0.013(3)
C152 0.059 0.042 0.036 0.011 -0.003 0.018
C153 0.032(7) 0.048(4) 0.047(6) 0.004(4) -0.005(6) 0.017(4)
C154 0.031(7) 0.041(5) 0.047(4) 0.000(4) 0.007(4) 0.002(5)
C155 0.051(5) 0.029(6) 0.041(4) 0.019(4) 0.020(4) -0.005(4)
C156 0.076(5) 0.046(6) 0.046(6) 0.023(6) -0.001(5) 0.018(4)
C157 0.056(5) 0.050(4) 0.048(5) 0.009(4) -0.017(5) 0.028(4)
C158 0.015(6) 0.055(4) 0.051(5) -0.005(3) -0.010(4) 0.011(5)
C159 0.029(8) 0.047(5) 0.040(4) 0.003(4) 0.018(5) -0.002(5)
C160 0.060(3) 0.040(5) 0.028(7) 0.021(6) 0.017(4) 0.003(4)
C201 0.032(2) 0.031(2) 0.039(2) -0.001(2) 0.0012(17) 0.0097(18)
C202 0.043(4) 0.038(4) 0.027(6) -0.002(4) 0.008(4) 0.012(3)
C203 0.043(4) 0.045(4) 0.018(8) 0.006(5) -0.005(5) 0.009(3)
C204 0.037(6) 0.052(5) 0.032(8) 0.004(5) -0.013(7) 0.016(5)
C205 0.022(6) 0.046(5) 0.039(6) -0.001(4) -0.007(5) 0.011(4)
C206 0.028(5) 0.028(6) 0.035(5) -0.004(5) 0.000(4) 0.002(5)
C207 0.041(3) 0.031(6) 0.045(4) 0.003(5) -0.001(3) 0.015(4)
C208 0.041(4) 0.042(4) 0.026(7) -0.004(5) 0.019(5) 0.014(3)
C209 0.053(5) 0.044(4) 0.036(11) 0.012(5) 0.002(6) 0.011(4)
C210 0.052(6) 0.056(4) 0.047(6) 0.008(5) -0.014(5) 0.028(4)
C211 0.018(7) 0.051(5) 0.048(5) -0.005(4) -0.006(5) 0.011(5)
C212 0.034(6) 0.016(9) 0.039(4) 0.001(5) 0.003(4) -0.006(7)
C213 0.050(4) 0.025(6) 0.046(3) 0.012(4) 0.003(3) 0.011(4)
C214 0.040(3) 0.034(6) 0.043(4) -0.005(4) 0.000(3) 0.023(4)
C215 0.037(5) 0.049(6) 0.047(5) -0.003(4) 0.014(4) 0.020(4)
C216 0.044(5) 0.045(4) 0.038(8) 0.004(4) 0.015(5) 0.008(3)
C217 0.070(4) 0.045(5) 0.035(7) 0.019(5) 0.001(4) 0.022(4)
C218 0.062(5) 0.052(5) 0.048(6) 0.014(5) -0.011(5) 0.029(4)
C219 0.028(7) 0.059(4) 0.057(5) 0.001(3) -0.012(4) 0.028(5)
C220 0.017(7) 0.047(5) 0.049(4) -0.001(4) 0.011(5) 0.000(5)
C221 0.031(7) 0.024(6) 0.041(5) 0.009(4) 0.017(4) -0.013(6)
C222 0.045(5) 0.037(5) 0.036(5) 0.010(5) 0.020(5) 0.004(4)
C223 0.059(4) 0.030(7) 0.046(4) 0.019(5) 0.003(4) 0.023(4)
C224 0.041(5) 0.038(5) 0.049(4) -0.006(4) -0.006(3) 0.026(4)
C225 0.029(6) 0.049(4) 0.057(4) -0.005(4) 0.012(4) 0.022(4)
C226 0.040(7) 0.046(5) 0.031(7) 0.002(5) 0.021(6) 0.007(4)
C227 0.064(4) 0.036(6) 0.049(6) 0.017(6) 0.012(4) 0.014(4)
C228 0.061(4) 0.044(6) 0.056(5) 0.015(5) -0.006(4) 0.033(5)
C229 0.036(7) 0.053(5) 0.065(4) 0.002(3) 0.000(4) 0.035(4)
C230 0.023(9) 0.053(4) 0.046(6) -0.001(4) 0.016(6) 0.011(5)
C231 0.038(2) 0.028(3) 0.041(3) -0.010(2) -0.0007(18) 0.011(2)
C232 0.043(4) 0.040(5) 0.033(6) -0.009(4) 0.006(4) 0.016(3)
C233 0.049(4) 0.054(4) 0.033(8) 0.006(5) -0.004(5) 0.019(3)
C234 0.047(6) 0.059(5) 0.042(9) 0.004(5) -0.009(7) 0.026(6)
C235 0.027(6) 0.051(5) 0.034(6) -0.010(4) -0.014(5) 0.013(5)
C236 0.033(5) 0.027(6) 0.043(4) -0.007(5) -0.001(4) 0.002(4)
C237 0.052(3) 0.031(6) 0.054(4) -0.001(4) 0.001(3) 0.019(4)
C238 0.043(4) 0.041(4) 0.026(7) -0.009(5) 0.015(4) 0.019(4)
C239 0.059(5) 0.050(4) 0.040(11) 0.009(5) -0.001(6) 0.023(4)
C240 0.051(6) 0.057(4) 0.047(6) 0.000(5) -0.014(6) 0.026(4)
C241 0.033(8) 0.047(5) 0.048(5) -0.013(4) -0.005(5) 0.012(5)
C242 0.045(6) 0.017(9) 0.047(5) -0.002(5) 0.003(4) 0.003(7)
C243 0.055(5) 0.019(6) 0.055(4) 0.007(4) 0.003(3) 0.011(4)
C244 0.048(3) 0.039(6) 0.056(4) 0.000(4) 0.004(3) 0.032(4)
C245 0.042(5) 0.045(5) 0.054(5) -0.003(4) 0.009(4) 0.025(4)
C246 0.047(5) 0.045(4) 0.031(8) 0.000(4) 0.012(5) 0.018(3)
C247 0.065(4) 0.051(5) 0.035(7) 0.016(5) -0.001(4) 0.031(4)
C248 0.061(5) 0.059(6) 0.037(7) 0.009(5) -0.005(5) 0.030(4)
C249 0.021(7) 0.052(4) 0.061(5) -0.007(3) -0.013(4) 0.015(5)
C250 0.008(9) 0.049(6) 0.049(4) -0.009(4) 0.010(5) 0.001(6)
C251 0.040(7) 0.024(7) 0.052(5) 0.000(5) 0.015(4) -0.007(6)
C252 0.048(5) 0.032(5) 0.042(5) 0.014(5) 0.022(5) 0.003(4)
C253 0.063(4) 0.031(7) 0.054(4) 0.014(5) 0.003(4) 0.022(4)
C254 0.046(5) 0.043(6) 0.062(4) 0.003(4) -0.003(3) 0.038(5)
C255 0.027(5) 0.055(4) 0.055(4) -0.007(4) 0.013(4) 0.031(4)
C256 0.046(6) 0.045(5) 0.040(6) 0.002(4) 0.014(5) 0.009(4)
C257 0.062(4) 0.040(6) 0.044(6) 0.019(5) 0.012(4) 0.017(4)
C258 0.059(4) 0.041(6) 0.045(4) 0.013(4) -0.007(4) 0.033(5)
C259 0.027(6) 0.044(5) 0.062(4) -0.004(3) -0.003(4) 0.028(4)
C260 0.033(9) 0.050(4) 0.044(6) -0.004(4) 0.019(6) 0.017(5)
C301 0.032(2) 0.031(2) 0.039(2) -0.001(2) 0.0012(17) 0.0097(18)
C302 0.025(5) 0.034(6) 0.038(5) 0.004(5) 0.000(5) 0.006(5)
C303 0.026(6) 0.034(6) 0.042(5) 0.000(4) 0.005(4) -0.002(5)
C304 0.041(5) 0.025(7) 0.044(4) 0.012(4) 0.012(4) -0.003(5)
C305 0.050(4) 0.025(6) 0.046(3) 0.012(4) 0.006(3) 0.007(4)
C306 0.038(4) 0.028(6) 0.045(4) 0.005(4) 0.001(3) 0.016(4)
C307 0.035(4) 0.038(5) 0.024(6) -0.005(4) 0.010(4) 0.013(3)
C308 0.032(6) 0.041(5) 0.040(6) 0.002(4) -0.005(5) 0.014(4)
C309 0.021(7) 0.042(6) 0.046(4) -0.002(3) 0.001(5) 0.002(5)
C310 0.046(5) 0.040(6) 0.041(4) 0.013(5) 0.011(4) 0.005(4)
C311 0.057(4) 0.027(6) 0.045(4) 0.015(5) 0.004(3) 0.017(4)
C312 0.038(3) 0.031(6) 0.043(4) -0.004(4) 0.002(3) 0.022(4)
C313 0.034(4) 0.044(6) 0.038(7) -0.003(6) 0.007(5) 0.014(4)
C314 0.047(5) 0.045(4) 0.032(10) 0.008(5) 0.008(5) 0.013(3)
C315 0.047(5) 0.050(4) 0.025(10) 0.010(5) -0.009(6) 0.019(4)
C316 0.020(9) 0.048(4) 0.041(6) -0.004(4) -0.011(6) 0.011(5)
C317 0.025(9) 0.051(4) 0.046(5) 0.003(4) 0.012(5) 0.010(6)
C318 0.026(8) 0.051(5) 0.041(6) 0.005(5) 0.012(6) 0.002(5)
C319 0.056(5) 0.036(6) 0.043(6) 0.017(5) 0.007(4) 0.016(5)
C320 0.053(4) 0.034(6) 0.046(4) 0.013(4) -0.006(4) 0.028(4)
C321 0.036(5) 0.043(5) 0.051(4) 0.000(4) -0.003(3) 0.025(5)
C322 0.023(6) 0.043(5) 0.057(4) -0.002(3) 0.000(4) 0.029(4)
C323 0.031(6) 0.051(5) 0.046(6) 0.000(5) 0.012(5) 0.012(4)
C324 0.053(4) 0.045(4) 0.029(8) 0.008(5) 0.008(5) 0.012(3)
C325 0.056(4) 0.050(4) 0.030(7) 0.020(5) -0.005(5) 0.022(4)
C326 0.027(6) 0.054(4) 0.052(5) 0.005(4) -0.009(5) 0.029(4)
C327 0.031(6) 0.055(4) 0.053(5) -0.005(3) 0.013(4) 0.023(5)
C328 0.037(5) 0.053(4) 0.038(6) 0.001(4) 0.014(5) 0.005(4)
C329 0.058(4) 0.048(4) 0.033(7) 0.010(5) 0.004(4) 0.014(3)
C330 0.046(5) 0.040(5) 0.042(5) 0.012(3) -0.010(4) 0.024(3)
C331 0.038(2) 0.028(3) 0.041(3) -0.010(2) -0.0007(18) 0.011(2)
C332 0.032(4) 0.028(5) 0.037(5) -0.010(5) -0.003(4) 0.006(4)
C333 0.030(6) 0.030(6) 0.046(5) 0.001(4) 0.005(4) 0.000(5)
C334 0.050(5) 0.024(7) 0.050(4) 0.010(4) 0.010(4) 0.006(5)
C335 0.057(5) 0.021(6) 0.056(3) 0.011(4) 0.005(3) 0.012(4)
C336 0.050(4) 0.028(6) 0.054(4) -0.002(4) 0.002(3) 0.021(4)
C337 0.041(4) 0.042(5) 0.032(6) -0.011(4) 0.007(4) 0.021(4)
C338 0.027(5) 0.042(5) 0.031(5) -0.004(4) -0.007(4) 0.010(4)
C339 0.026(7) 0.043(6) 0.043(4) 0.002(3) 0.006(5) 0.008(5)
C340 0.046(5) 0.034(6) 0.043(4) 0.018(5) 0.015(4) 0.001(4)
C341 0.064(4) 0.036(6) 0.054(4) 0.015(5) 0.003(3) 0.023(4)
C342 0.047(3) 0.042(6) 0.055(4) -0.002(4) 0.004(3) 0.033(5)
C343 0.040(4) 0.048(5) 0.049(6) -0.004(5) 0.007(4) 0.025(4)
C344 0.035(5) 0.047(4) 0.037(10) 0.001(5) 0.002(5) 0.013(3)
C345 0.035(5) 0.048(4) 0.021(9) -0.001(5) -0.006(6) 0.016(4)
C346 0.010(8) 0.044(4) 0.037(6) -0.002(4) -0.009(6) 0.009(5)
C347 0.035(9) 0.048(4) 0.043(5) 0.003(4) 0.012(5) 0.011(6)
C348 0.034(8) 0.050(5) 0.038(6) 0.008(5) 0.017(6) 0.005(5)
C349 0.062(5) 0.036(6) 0.046(6) 0.021(5) 0.008(4) 0.015(4)
C350 0.061(4) 0.042(6) 0.056(5) 0.016(5) -0.003(4) 0.031(5)
C351 0.046(5) 0.040(5) 0.061(4) 0.002(4) -0.001(3) 0.040(5)
C352 0.034(6) 0.049(5) 0.063(4) 0.000(3) 0.007(4) 0.036(4)
C353 0.027(5) 0.058(5) 0.045(6) -0.009(4) 0.023(5) 0.024(3)
C354 0.043(4) 0.050(4) 0.016(10) 0.001(5) 0.012(5) 0.008(3)
C355 0.053(4) 0.049(4) 0.021(7) 0.015(5) -0.010(5) 0.024(4)
C356 0.023(6) 0.047(4) 0.049(4) 0.003(4) -0.010(5) 0.022(4)
C357 0.029(6) 0.049(4) 0.051(5) -0.004(3) 0.007(4) 0.015(5)
C358 0.039(5) 0.051(5) 0.032(7) 0.006(4) 0.022(5) 0.010(5)
C359 0.060(4) 0.047(4) 0.037(7) 0.015(5) 0.002(5) 0.017(3)
C360 0.055(5) 0.053(5) 0.046(5) 0.016(4) -0.008(4) 0.029(4)
C1 0.030(3) 0.023(3) 0.053(4) -0.005(3) -0.002(2) 0.012(3)
C2 0.032(3) 0.025(3) 0.051(4) -0.006(3) 0.000(2) 0.014(3)
C3 0.030(3) 0.039(5) 0.054(5) -0.005(4) -0.005(3) 0.013(3)
C4 0.038(3) 0.057(5) 0.043(5) -0.009(4) -0.010(3) 0.027(3)
C5 0.032(3) 0.036(4) 0.045(5) -0.006(3) -0.004(3) 0.014(3)
C6 0.041(3) 0.050(5) 0.042(5) -0.006(4) 0.002(3) 0.027(3)
C7 0.031(3) 0.051(5) 0.069(6) 0.018(5) 0.004(3) 0.014(3)
C8 0.034(3) 0.045(5) 0.059(5) 0.004(4) 0.006(3) 0.018(3)
C9 0.031(3) 0.035(4) 0.053(5) -0.001(4) 0.003(3) 0.015(3)
C10 0.034(3) 0.029(4) 0.059(5) 0.003(4) 0.002(3) 0.014(3)
N11 0.045(3) 0.065(4) 0.037(4) -0.005(3) -0.002(2) 0.029(3)
N12 0.037(2) 0.033(3) 0.055(3) 0.001(3) 0.003(2) 0.016(3)
C13 0.084(5) 0.119(8) 0.044(6) 0.019(5) 0.009(4) 0.056(5)
C14 0.054(4) 0.069(5) 0.047(4) 0.003(4) 0.004(4) 0.027(4)
Cl1 0.0553(14) 0.0601(16) 0.0382(16) 0.0177(13) 0.0061(13) 0.0149(12)
Cl2 0.108(2) 0.0609(19) 0.051(2) -0.0239(15) 0.0061(18) 0.0240(17)
C1S 0.026(3) 0.035(2) 0.029(3) 0.0019(19) -0.002(3) 0.014(3)
C2S 0.039(3) 0.037(2) 0.039(3) -0.0019(19) 0.006(3) 0.018(3)
C3S 0.042(4) 0.034(3) 0.052(3) 0.005(2) 0.011(4) 0.011(3)
C4S 0.035(4) 0.038(3) 0.042(3) 0.014(3) 0.002(4) 0.015(3)
C5S 0.021(3) 0.037(3) 0.028(3) 0.001(3) 0.008(3) 0.013(3)
C6S 0.028(3) 0.034(3) 0.031(3) 0.002(2) 0.003(4) 0.005(3)
Cl5 0.193(5) 0.056(3) 0.066(4) -0.007(3) -0.027(4) 0.072(4)
Cl6 0.203(6) 0.080(5) 0.095(6) -0.039(4) 0.080(5) -0.031(5)
C21S 0.116(6) 0.052(9) 0.055(8) -0.002(7) -0.001(5) 0.034(7)
C22S 0.116(6) 0.061(10) 0.062(8) -0.014(7) 0.015(5) 0.025(7)
C23S 0.129(8) 0.070(11) 0.110(10) -0.025(9) -0.028(7) 0.032(8)
C24S 0.145(9) 0.075(10) 0.093(9) -0.008(8) -0.049(8) 0.038(9)
C25S 0.142(9) 0.073(10) 0.064(9) -0.003(7) -0.037(7) 0.028(10)
C26S 0.116(7) 0.056(10) 0.053(9) 0.002(8) -0.006(5) 0.029(8)

loop_
_atom_type_symbol
_atom_type_description
_atom_type_scat_dispersion_real
_atom_type_scat_dispersion_imag
_atom_type_scat_source
C C 0.0033 0.0016 'International Tables Vol C Tables 4.2.6.8 and 6.1.1.4'
H H 0.0000 0.0000 'International Tables Vol C Tables 4.2.6.8 and 6.1.1.4'
N N 0.0061 0.0033 'International Tables Vol C Tables 4.2.6.8 and 6.1.1.4'
Cl Cl 0.1484 0.1585 'International Tables Vol C Tables 4.2.6.8 and 6.1.1.4'

loop_
_geom_angle_atom_site_label_1
_geom_angle_atom_site_label_2
_geom_angle_atom_site_label_3
_geom_angle
_geom_angle_site_symmetry_1
_geom_angle_site_symmetry_3
_geom_angle_publ_flag
C102 C101 C106 117.1(18) . . ?
C102 C101 C101 114(3) . 2_665 ?
C106 C101 C101 109(3) . 2_665 ?
C102 C101 C107 106.6(18) . . ?
C106 C101 C107 95.0(16) . . ?
C101 C101 C107 113(3) 2_665 . ?
C108 C102 C101 139.1(18) . . ?
C108 C102 C103 90.5(12) . . ?
C101 C102 C103 123.2(19) . . ?
C109 C103 C104 117.1(14) . . ?
C109 C103 C102 117.8(13) . . ?
C104 C103 C102 114.3(13) . . ?
C105 C104 C103 123.3(14) . . ?
C105 C104 C110 104.4(14) . . ?
C103 C104 C110 117.2(13) . . ?
C104 C105 C106 124.5(14) . . ?
C104 C105 C111 115.2(13) . . ?
C106 C105 C111 108.1(11) . . ?
C112 C106 C101 116.2(17) . . ?
C112 C106 C105 124.9(14) . . ?
C101 C106 C105 112.1(16) . . ?
C114 C107 C113 128.0(14) . . ?
C114 C107 C101 118.1(16) . . ?
C113 C107 C101 103.1(15) . . ?
C116 C108 C102 124.2(13) . . ?
C116 C108 C115 116.1(13) . . ?
C102 C108 C115 108.9(12) . . ?
C117 C109 C103 130.3(14) . . ?
C117 C109 C116 116.8(13) . . ?
C103 C109 C116 103.4(13) . . ?
C118 C110 C119 117.9(14) . . ?
C118 C110 C104 120.8(14) . . ?
C119 C110 C104 111.2(13) . . ?
C120 C111 C119 121.8(14) . . ?
C120 C111 C105 125.1(13) . . ?
C119 C111 C105 102.8(11) . . ?
C106 C112 C113 109.8(14) . . ?
C106 C112 C121 123.8(13) . . ?
C113 C112 C121 115.0(13) . . ?
C112 C113 C107 114.0(13) . . ?
C112 C113 C123 124.6(13) . . ?
C107 C113 C123 115.2(12) . . ?
C107 C114 C124 116.5(13) . . ?
C107 C114 C115 126.5(15) . . ?
C124 C114 C115 108.1(13) . . ?
C125 C115 C114 104.8(12) . . ?
C125 C115 C108 120.5(14) . . ?
C114 C115 C108 118.1(13) . . ?
C126 C116 C108 122.1(13) . . ?
C126 C116 C109 123.8(14) . . ?
C108 C116 C109 103.7(12) . . ?
C109 C117 C127 122.3(13) . . ?
C109 C117 C118 116.4(12) . . ?
C127 C117 C118 108.4(11) . . ?
C128 C118 C110 121.0(15) . . ?
C128 C118 C117 108.3(12) . . ?
C110 C118 C117 118.2(13) . . ?
C129 C119 C111 123.4(14) . . ?
C129 C119 C110 117.8(13) . . ?
C111 C119 C110 106.3(12) . . ?
C111 C120 C130 115.7(13) . . ?
C111 C120 C121 121.2(13) . . ?
C130 C120 C121 108.5(12) . . ?
C122 C121 C120 108.3(13) . . ?
C122 C121 C112 121.9(13) . . ?
C120 C121 C112 116.7(12) . . ?
C121 C122 C157 123.1(13) . . ?
C121 C122 C156 111.2(13) . . ?
C157 C122 C156 114.6(13) . . ?
C113 C123 C157 116.9(12) . . ?
C113 C123 C158 119.5(12) . . ?
C157 C123 C158 107.4(11) . . ?
C114 C124 C159 109.9(13) . . ?
C114 C124 C158 124.1(13) . . ?
C159 C124 C158 115.5(13) . . ?
C160 C125 C115 120.4(15) . . ?
C160 C125 C159 116.5(14) . . ?
C115 C125 C159 112.3(13) . . ?
C116 C126 C152 119.5(13) . . ?
C116 C126 C160 120.9(13) . . ?
C152 C126 C160 106.0(12) . . ?
C152 C127 C117 121.6(13) . . ?
C152 C127 C153 121.0(13) . . ?
C117 C127 C153 105.8(12) . . ?
C118 C128 C153 110.4(13) . . ?
C118 C128 C154 126.2(13) . . ?
C153 C128 C154 109.7(11) . . ?
C119 C129 C154 128.8(13) . . ?
C119 C129 C155 119.1(13) . . ?
C154 C129 C155 99.5(12) . . ?
C120 C130 C156 107.9(12) . . ?
C120 C130 C155 125.8(13) . . ?
C156 C130 C155 116.5(13) . . ?
C132 C131 C136 127(2) . . ?
C132 C131 C137 122(2) . . ?
C136 C131 C137 99.9(16) . . ?
C131 C132 C138 131.0(19) . . ?
C131 C132 C133 124(2) . . ?
C138 C132 C133 91.8(12) . . ?
C139 C133 C134 116.4(14) . . ?
C139 C133 C132 117.8(13) . . ?
C134 C133 C132 113.5(13) . . ?
C135 C134 C133 121.9(14) . . ?
C135 C134 C140 104.4(13) . . ?
C133 C134 C140 120.7(13) . . ?
C134 C135 C141 112.8(14) . . ?
C134 C135 C136 122.9(14) . . ?
C141 C135 C136 108.6(12) . . ?
C142 C136 C131 116.2(17) . . ?
C142 C136 C135 121.0(15) . . ?
C131 C136 C135 110.3(16) . . ?
C144 C137 C143 136.8(15) . . ?
C144 C137 C131 106.7(14) . . ?
C143 C137 C131 101.4(12) . . ?
C146 C138 C145 118.6(14) . . ?
C146 C138 C132 121.1(13) . . ?
C145 C138 C132 107.3(13) . . ?
C147 C139 C133 127.4(15) . . ?
C147 C139 C146 118.4(14) . . ?
C133 C139 C146 102.3(12) . . ?
C148 C140 C149 128.2(14) . . ?
C148 C140 C134 112.0(13) . . ?
C149 C140 C134 110.9(13) . . ?
C150 C141 C149 117.6(14) . . ?
C150 C141 C135 128.5(14) . . ?
C149 C141 C135 105.1(12) . . ?
C136 C142 C143 105.9(14) . . ?
C136 C142 C151 126.0(14) . . ?
C143 C142 C151 118.4(14) . . ?
C142 C143 C153 122.8(13) . . ?
C142 C143 C137 116.4(13) . . ?
C153 C143 C137 110.4(12) . . ?
C137 C144 C154 111.5(13) . . ?
C137 C144 C145 130.1(15) . . ?
C154 C144 C145 106.9(13) . . ?
C155 C145 C138 122.4(14) . . ?
C155 C145 C144 104.2(12) . . ?
C138 C145 C144 122.1(14) . . ?
C156 C146 C138 119.4(13) . . ?
C156 C146 C139 123.2(15) . . ?
C138 C146 C139 106.2(12) . . ?
C139 C147 C157 123.0(14) . . ?
C139 C147 C148 116.5(13) . . ?
C157 C147 C148 109.3(12) . . ?
C140 C148 C158 112.1(14) . . ?
C140 C148 C147 126.0(13) . . ?
C158 C148 C147 107.0(12) . . ?
C159 C149 C140 116.2(14) . . ?
C159 C149 C141 121.6(14) . . ?
C140 C149 C141 106.4(13) . . ?
C141 C150 C160 120.4(13) . . ?
C141 C150 C151 119.5(13) . . ?
C160 C150 C151 107.7(12) . . ?
C152 C151 C142 123.6(13) . . ?
C152 C151 C150 105.6(12) . . ?
C142 C151 C150 116.5(13) . . ?
C151 C152 C127 119.0(13) . . ?
C151 C152 C126 115.7(13) . . ?
C127 C152 C126 115.6(13) . . ?
C143 C153 C127 115.0(12) . . ?
C143 C153 C128 123.5(12) . . ?
C127 C153 C128 107.0(11) . . ?
C144 C154 C129 115.4(13) . . ?
C144 C154 C128 126.5(13) . . ?
C129 C154 C128 107.5(12) . . ?
C145 C155 C129 113.6(12) . . ?
C145 C155 C130 117.1(13) . . ?
C129 C155 C130 114.1(13) . . ?
C146 C156 C130 125.7(14) . . ?
C146 C156 C122 117.7(13) . . ?
C130 C156 C122 104.0(12) . . ?
C147 C157 C122 122.9(14) . . ?
C147 C157 C123 108.3(12) . . ?
C122 C157 C123 118.1(13) . . ?
C148 C158 C124 124.5(13) . . ?
C148 C158 C123 107.9(12) . . ?
C124 C158 C123 114.9(12) . . ?
C149 C159 C125 121.7(14) . . ?
C149 C159 C124 123.3(14) . . ?
C125 C159 C124 104.8(12) . . ?
C125 C160 C150 121.8(14) . . ?
C125 C160 C126 119.7(14) . . ?
C150 C160 C126 105.0(11) . . ?
C202 C201 C206 117.2(18) . . ?
C202 C201 C201 114(3) . 2_665 ?
C206 C201 C201 111(3) . 2_665 ?
C202 C201 C207 106.6(18) . . ?
C206 C201 C207 95.0(16) . . ?
C201 C201 C207 111(3) 2_665 . ?
C208 C202 C201 139.1(18) . . ?
C208 C202 C203 90.5(12) . . ?
C201 C202 C203 123.2(19) . . ?
C209 C203 C204 117.1(14) . . ?
C209 C203 C202 117.7(13) . . ?
C204 C203 C202 114.2(13) . . ?
C205 C204 C203 123.4(14) . . ?
C205 C204 C210 104.5(14) . . ?
C203 C204 C210 117.1(13) . . ?
C204 C205 C206 124.5(14) . . ?
C204 C205 C211 115.2(13) . . ?
C206 C205 C211 108.1(11) . . ?
C212 C206 C201 116.2(17) . . ?
C212 C206 C205 124.8(14) . . ?
C201 C206 C205 112.1(16) . . ?
C214 C207 C213 128.0(14) . . ?
C214 C207 C201 118.1(16) . . ?
C213 C207 C201 103.1(15) . . ?
C216 C208 C202 124.2(13) . . ?
C216 C208 C215 116.1(14) . . ?
C202 C208 C215 108.9(12) . . ?
C217 C209 C203 130.3(14) . . ?
C217 C209 C216 116.9(13) . . ?
C203 C209 C216 103.4(13) . . ?
C218 C210 C219 117.9(14) . . ?
C218 C210 C204 120.8(14) . . ?
C219 C210 C204 111.2(13) . . ?
C220 C211 C219 121.8(14) . . ?
C220 C211 C205 125.2(13) . . ?
C219 C211 C205 102.8(11) . . ?
C206 C212 C213 109.8(14) . . ?
C206 C212 C221 123.8(13) . . ?
C213 C212 C221 115.0(13) . . ?
C212 C213 C207 114.0(13) . . ?
C212 C213 C223 124.7(13) . . ?
C207 C213 C223 115.2(12) . . ?
C207 C214 C224 116.5(13) . . ?
C207 C214 C215 126.4(15) . . ?
C224 C214 C215 108.1(13) . . ?
C225 C215 C214 104.8(12) . . ?
C225 C215 C208 120.5(14) . . ?
C214 C215 C208 118.2(13) . . ?
C226 C216 C208 122.0(13) . . ?
C226 C216 C209 123.8(14) . . ?
C208 C216 C209 103.7(12) . . ?
C209 C217 C227 122.3(13) . . ?
C209 C217 C218 116.3(12) . . ?
C227 C217 C218 108.4(11) . . ?
C228 C218 C210 121.0(15) . . ?
C228 C218 C217 108.3(12) . . ?
C210 C218 C217 118.1(13) . . ?
C229 C219 C211 123.3(14) . . ?
C229 C219 C210 117.8(13) . . ?
C211 C219 C210 106.3(12) . . ?
C211 C220 C230 115.7(13) . . ?
C211 C220 C221 121.1(13) . . ?
C230 C220 C221 108.6(12) . . ?
C222 C221 C220 108.2(12) . . ?
C222 C221 C212 121.9(13) . . ?
C220 C221 C212 116.7(12) . . ?
C221 C222 C257 123.1(13) . . ?
C221 C222 C256 111.2(13) . . ?
C257 C222 C256 114.7(13) . . ?
C213 C223 C257 116.9(12) . . ?
C213 C223 C258 119.5(12) . . ?
C257 C223 C258 107.4(11) . . ?
C214 C224 C259 109.9(13) . . ?
C214 C224 C258 124.0(13) . . ?
C259 C224 C258 115.5(13) . . ?
C260 C225 C215 120.4(15) . . ?
C260 C225 C259 116.5(14) . . ?
C215 C225 C259 112.4(13) . . ?
C216 C226 C252 119.5(13) . . ?
C216 C226 C260 120.9(13) . . ?
C252 C226 C260 105.9(12) . . ?
C252 C227 C217 121.6(13) . . ?
C252 C227 C253 121.0(13) . . ?
C217 C227 C253 105.8(12) . . ?
C218 C228 C253 110.4(13) . . ?
C218 C228 C254 126.2(13) . . ?
C253 C228 C254 109.7(12) . . ?
C219 C229 C254 128.8(14) . . ?
C219 C229 C255 119.0(13) . . ?
C254 C229 C255 99.5(12) . . ?
C220 C230 C256 107.9(12) . . ?
C220 C230 C255 125.8(13) . . ?
C256 C230 C255 116.5(13) . . ?
C232 C231 C236 127(2) . . ?
C232 C231 C237 122(2) . . ?
C236 C231 C237 99.8(16) . . ?
C231 C232 C238 130.8(19) . . ?
C231 C232 C233 124(2) . . ?
C238 C232 C233 91.8(12) . . ?
C239 C233 C234 116.4(14) . . ?
C239 C233 C232 117.8(13) . . ?
C234 C233 C232 113.6(13) . . ?
C235 C234 C233 122.0(14) . . ?
C235 C234 C240 104.4(13) . . ?
C233 C234 C240 120.7(13) . . ?
C234 C235 C241 112.8(14) . . ?
C234 C235 C236 122.9(14) . . ?
C241 C235 C236 108.6(12) . . ?
C242 C236 C231 116.2(17) . . ?
C242 C236 C235 120.9(15) . . ?
C231 C236 C235 110.2(16) . . ?
C244 C237 C243 137.0(15) . . ?
C244 C237 C231 106.8(14) . . ?
C243 C237 C231 101.5(12) . . ?
C246 C238 C245 118.6(14) . . ?
C246 C238 C232 121.2(13) . . ?
C245 C238 C232 107.4(13) . . ?
C247 C239 C233 127.5(15) . . ?
C247 C239 C246 118.5(14) . . ?
C233 C239 C246 102.3(12) . . ?
C248 C240 C249 128.2(14) . . ?
C248 C240 C234 112.0(13) . . ?
C249 C240 C234 110.9(13) . . ?
C250 C241 C249 117.5(14) . . ?
C250 C241 C235 128.5(14) . . ?
C249 C241 C235 105.1(12) . . ?
C236 C242 C243 105.9(14) . . ?
C236 C242 C251 126.1(14) . . ?
C243 C242 C251 118.3(14) . . ?
C242 C243 C253 122.8(13) . . ?
C242 C243 C237 116.3(13) . . ?
C253 C243 C237 110.3(12) . . ?
C237 C244 C254 111.5(13) . . ?
C237 C244 C245 130.0(15) . . ?
C254 C244 C245 107.0(13) . . ?
C255 C245 C238 122.4(14) . . ?
C255 C245 C244 104.2(12) . . ?
C238 C245 C244 122.1(14) . . ?
C256 C246 C238 119.5(13) . . ?
C256 C246 C239 123.2(14) . . ?
C238 C246 C239 106.2(12) . . ?
C239 C247 C257 122.9(14) . . ?
C239 C247 C248 116.5(13) . . ?
C257 C247 C248 109.3(12) . . ?
C240 C248 C258 112.1(14) . . ?
C240 C248 C247 126.0(13) . . ?
C258 C248 C247 107.0(12) . . ?
C259 C249 C240 116.3(14) . . ?
C259 C249 C241 121.7(14) . . ?
C240 C249 C241 106.5(13) . . ?
C241 C250 C260 120.4(13) . . ?
C241 C250 C251 119.5(13) . . ?
C260 C250 C251 107.7(12) . . ?
C252 C251 C242 123.6(13) . . ?
C252 C251 C250 105.6(12) . . ?
C242 C251 C250 116.4(13) . . ?
C251 C252 C227 119.0(13) . . ?
C251 C252 C226 115.7(13) . . ?
C227 C252 C226 115.7(13) . . ?
C243 C253 C227 115.0(12) . . ?
C243 C253 C228 123.5(12) . . ?
C227 C253 C228 107.0(11) . . ?
C244 C254 C229 115.4(13) . . ?
C244 C254 C228 126.4(13) . . ?
C229 C254 C228 107.5(12) . . ?
C245 C255 C229 113.6(12) . . ?
C245 C255 C230 117.2(13) . . ?
C229 C255 C230 114.2(13) . . ?
C246 C256 C230 125.6(14) . . ?
C246 C256 C222 117.7(13) . . ?
C230 C256 C222 104.0(12) . . ?
C247 C257 C222 122.9(14) . . ?
C247 C257 C223 108.3(12) . . ?
C222 C257 C223 118.1(13) . . ?
C248 C258 C224 124.5(13) . . ?
C248 C258 C223 107.9(12) . . ?
C224 C258 C223 114.9(12) . . ?
C249 C259 C225 121.6(14) . . ?
C249 C259 C224 123.3(14) . . ?
C225 C259 C224 104.8(13) . . ?
C225 C260 C250 121.8(14) . . ?
C225 C260 C226 119.8(14) . . ?
C250 C260 C226 105.1(11) . . ?
C302 C301 C306 117.1(18) . . ?
C302 C301 C301 111(3) . 2_665 ?
C306 C301 C301 114(3) . 2_665 ?
C302 C301 C307 106.6(18) . . ?
C306 C301 C307 95.0(16) . . ?
C301 C301 C307 111(3) 2_665 . ?
C308 C302 C301 139.1(18) . . ?
C308 C302 C303 90.5(12) . . ?
C301 C302 C303 123.2(19) . . ?
C309 C303 C304 117.1(14) . . ?
C309 C303 C302 117.8(13) . . ?
C304 C303 C302 114.3(13) . . ?
C305 C304 C303 123.3(14) . . ?
C305 C304 C310 104.5(14) . . ?
C303 C304 C310 117.2(13) . . ?
C304 C305 C306 124.5(14) . . ?
C304 C305 C311 115.2(13) . . ?
C306 C305 C311 108.1(11) . . ?
C312 C306 C301 116.2(17) . . ?
C312 C306 C305 124.8(14) . . ?
C301 C306 C305 112.1(16) . . ?
C314 C307 C313 128.0(14) . . ?
C314 C307 C301 118.1(16) . . ?
C313 C307 C301 103.1(15) . . ?
C316 C308 C302 124.2(13) . . ?
C316 C308 C315 116.1(13) . . ?
C302 C308 C315 108.9(12) . . ?
C317 C309 C303 130.3(14) . . ?
C317 C309 C316 116.9(13) . . ?
C303 C309 C316 103.4(13) . . ?
C318 C310 C319 117.9(14) . . ?
C318 C310 C304 120.8(14) . . ?
C319 C310 C304 111.2(13) . . ?
C320 C311 C319 121.8(14) . . ?
C320 C311 C305 125.2(13) . . ?
C319 C311 C305 102.8(11) . . ?
C306 C312 C313 109.8(14) . . ?
C306 C312 C321 123.9(13) . . ?
C313 C312 C321 115.1(13) . . ?
C312 C313 C307 114.0(13) . . ?
C312 C313 C323 124.6(13) . . ?
C307 C313 C323 115.2(12) . . ?
C307 C314 C324 116.5(13) . . ?
C307 C314 C315 126.4(15) . . ?
C324 C314 C315 108.1(13) . . ?
C325 C315 C314 104.8(12) . . ?
C325 C315 C308 120.5(14) . . ?
C314 C315 C308 118.2(13) . . ?
C326 C316 C308 122.1(13) . . ?
C326 C316 C309 123.8(14) . . ?
C308 C316 C309 103.7(12) . . ?
C309 C317 C327 122.3(13) . . ?
C309 C317 C318 116.4(12) . . ?
C327 C317 C318 108.4(11) . . ?
C328 C318 C310 120.9(15) . . ?
C328 C318 C317 108.3(12) . . ?
C310 C318 C317 118.1(13) . . ?
C329 C319 C311 123.3(14) . . ?
C329 C319 C310 117.8(13) . . ?
C311 C319 C310 106.2(12) . . ?
C311 C320 C330 115.7(13) . . ?
C311 C320 C321 121.1(13) . . ?
C330 C320 C321 108.5(12) . . ?
C322 C321 C320 108.2(12) . . ?
C322 C321 C312 121.9(13) . . ?
C320 C321 C312 116.7(12) . . ?
C321 C322 C357 123.1(13) . . ?
C321 C322 C356 111.3(13) . . ?
C357 C322 C356 114.7(13) . . ?
C313 C323 C357 116.9(12) . . ?
C313 C323 C358 119.5(12) . . ?
C357 C323 C358 107.4(11) . . ?
C314 C324 C359 109.9(13) . . ?
C314 C324 C358 124.1(13) . . ?
C359 C324 C358 115.5(13) . . ?
C360 C325 C315 120.5(15) . . ?
C360 C325 C359 116.5(14) . . ?
C315 C325 C359 112.3(13) . . ?
C316 C326 C352 119.5(13) . . ?
C316 C326 C360 120.9(13) . . ?
C352 C326 C360 105.9(12) . . ?
C352 C327 C317 121.5(13) . . ?
C352 C327 C353 121.0(13) . . ?
C317 C327 C353 105.8(12) . . ?
C318 C328 C353 110.4(13) . . ?
C318 C328 C354 126.2(13) . . ?
C353 C328 C354 109.7(12) . . ?
C319 C329 C354 128.8(14) . . ?
C319 C329 C355 119.0(13) . . ?
C354 C329 C355 99.5(12) . . ?
C320 C330 C356 107.9(12) . . ?
C320 C330 C355 125.9(13) . . ?
C356 C330 C355 116.5(13) . . ?
C332 C331 C336 127(2) . . ?
C332 C331 C337 122(2) . . ?
C336 C331 C337 99.8(16) . . ?
C331 C332 C338 130.8(19) . . ?
C331 C332 C333 124(2) . . ?
C338 C332 C333 91.8(12) . . ?
C339 C333 C334 116.4(14) . . ?
C339 C333 C332 117.9(13) . . ?
C334 C333 C332 113.7(13) . . ?
C335 C334 C333 121.9(14) . . ?
C335 C334 C340 104.4(13) . . ?
C333 C334 C340 120.7(13) . . ?
C334 C335 C341 112.8(14) . . ?
C334 C335 C336 122.8(14) . . ?
C341 C335 C336 108.6(12) . . ?
C342 C336 C331 116.2(17) . . ?
C342 C336 C335 121.0(15) . . ?
C331 C336 C335 110.4(16) . . ?
C344 C337 C343 136.9(15) . . ?
C344 C337 C331 106.8(14) . . ?
C343 C337 C331 101.5(12) . . ?
C346 C338 C345 118.6(14) . . ?
C346 C338 C332 121.2(13) . . ?
C345 C338 C332 107.4(13) . . ?
C347 C339 C333 127.4(15) . . ?
C347 C339 C346 118.5(14) . . ?
C333 C339 C346 102.3(12) . . ?
C348 C340 C349 128.2(14) . . ?
C348 C340 C334 112.0(13) . . ?
C349 C340 C334 110.9(13) . . ?
C350 C341 C349 117.5(14) . . ?
C350 C341 C335 128.4(14) . . ?
C349 C341 C335 105.1(12) . . ?
C336 C342 C343 105.9(14) . . ?
C336 C342 C351 126.0(14) . . ?
C343 C342 C351 118.4(14) . . ?
C342 C343 C353 122.8(13) . . ?
C342 C343 C337 116.3(13) . . ?
C353 C343 C337 110.3(12) . . ?
C337 C344 C354 111.5(13) . . ?
C337 C344 C345 129.9(15) . . ?
C354 C344 C345 106.9(13) . . ?
C355 C345 C338 122.4(14) . . ?
C355 C345 C344 104.2(12) . . ?
C338 C345 C344 122.2(14) . . ?
C356 C346 C338 119.4(13) . . ?
C356 C346 C339 123.2(14) . . ?
C338 C346 C339 106.2(12) . . ?
C339 C347 C357 122.9(14) . . ?
C339 C347 C348 116.6(13) . . ?
C357 C347 C348 109.3(12) . . ?
C340 C348 C358 112.1(14) . . ?
C340 C348 C347 125.9(13) . . ?
C358 C348 C347 107.0(12) . . ?
C359 C349 C340 116.3(14) . . ?
C359 C349 C341 121.7(14) . . ?
C340 C349 C341 106.4(13) . . ?
C341 C350 C360 120.4(13) . . ?
C341 C350 C351 119.5(13) . . ?
C360 C350 C351 107.7(12) . . ?
C352 C351 C342 123.5(13) . . ?
C352 C351 C350 105.6(12) . . ?
C342 C351 C350 116.4(13) . . ?
C351 C352 C327 119.0(13) . . ?
C351 C352 C326 115.8(13) . . ?
C327 C352 C326 115.7(13) . . ?
C343 C353 C327 115.0(12) . . ?
C343 C353 C328 123.5(12) . . ?
C327 C353 C328 107.0(11) . . ?
C344 C354 C329 115.4(13) . . ?
C344 C354 C328 126.5(13) . . ?
C329 C354 C328 107.5(12) . . ?
C345 C355 C329 113.6(12) . . ?
C345 C355 C330 117.2(13) . . ?
C329 C355 C330 114.1(13) . . ?
C346 C356 C330 125.7(14) . . ?
C346 C356 C322 117.7(13) . . ?
C330 C356 C322 104.0(12) . . ?
C347 C357 C322 122.9(14) . . ?
C347 C357 C323 108.3(12) . . ?
C322 C357 C323 118.1(13) . . ?
C348 C358 C324 124.6(13) . . ?
C348 C358 C323 107.9(12) . . ?
C324 C358 C323 114.9(12) . . ?
C349 C359 C325 121.6(14) . . ?
C349 C359 C324 123.2(14) . . ?
C325 C359 C324 104.8(12) . . ?
C325 C360 C350 121.8(14) . . ?
C325 C360 C326 119.7(14) . . ?
C350 C360 C326 105.1(11) . . ?
C2 C1 C3 124.2(6) . . ?
C2 C1 C5 122.7(6) . . ?
C3 C1 C5 113.0(7) . . ?
C1 C2 C7 121.8(6) . . ?
C1 C2 C9 124.1(6) . . ?
C7 C2 C9 114.1(7) . . ?
C4 C3 C1 121.9(6) . . ?
N11 C4 C3 121.5(6) . . ?
C6 C5 C1 122.5(6) . . ?
C5 C6 N11 122.0(6) . . ?
C8 C7 C2 121.6(6) . . ?
C7 C8 N12 121.8(6) . . ?
C10 C9 C2 122.8(6) . . ?
C9 C10 N12 121.1(6) . . ?
C4 N11 C6 118.9(7) . . ?
C4 N11 C13 121.1(6) . . ?
C6 N11 C13 119.9(6) . . ?
C10 N12 C8 118.5(6) . . ?
C10 N12 C14 121.3(6) . . ?
C8 N12 C14 120.2(6) . . ?
C2S C1S C6S 120.0 . . ?
C2S C1S Cl1 120.5(3) . . ?
C6S C1S Cl1 119.5(3) . . ?
C3S C2S C1S 120.0 . . ?
C3S C2S Cl2 118.8(3) . . ?
C1S C2S Cl2 121.2(3) . . ?
C2S C3S C4S 120.0 . . ?
C5S C4S C3S 120.0 . . ?
C4S C5S C6S 120.0 . . ?
C5S C6S C1S 120.0 . . ?
C12S C11S C16S 120.0 . . ?
C13S C12S C11S 120.0 . . ?
C12S C13S C14S 120.0 . . ?
C15S C14S C13S 120.0 . . ?
C16S C15S C14S 120.0 . . ?
C15S C16S C11S 120.0 . . ?
C22S C21S C26S 120.0 . . ?
C22S C21S Cl5 121.2(4) . . ?
C26S C21S Cl5 118.8(4) . . ?
C21S C22S C23S 120.0 . . ?
C21S C22S Cl6 122.2(4) . . ?
C23S C22S Cl6 117.5(4) . . ?
C24S C23S C22S 120.0 . . ?
C25S C24S C23S 120.0 . . ?
C24S C25S C26S 120.0 . . ?
C25S C26S C21S 120.0 . . ?

loop_
_geom_bond_atom_site_label_1
_geom_bond_atom_site_label_2
_geom_bond_distance
_geom_bond_site_symmetry_2
_geom_bond_publ_flag
C101 C102 1.41(3) . ?
C101 C106 1.53(4) . ?
C101 C101 1.598(14) 2_665 ?
C101 C107 1.67(3) . ?
C102 C108 1.39(2) . ?
C102 C103 1.54(2) . ?
C103 C109 1.39(2) . ?
C103 C104 1.47(2) . ?
C104 C105 1.296(19) . ?
C104 C110 1.49(2) . ?
C105 C106 1.57(2) . ?
C105 C111 1.58(2) . ?
C106 C112 1.27(2) . ?
C107 C114 1.32(2) . ?
C107 C113 1.42(2) . ?
C108 C116 1.37(2) . ?
C108 C115 1.57(2) . ?
C109 C117 1.287(19) . ?
C109 C116 1.43(2) . ?
C110 C118 1.41(2) . ?
C110 C119 1.49(2) . ?
C111 C120 1.338(19) . ?
C111 C119 1.44(2) . ?
C112 C113 1.354(18) . ?
C112 C121 1.490(19) . ?
C113 C123 1.425(18) . ?
C114 C124 1.37(2) . ?
C114 C115 1.484(19) . ?
C115 C125 1.37(2) . ?
C116 C126 1.361(19) . ?
C117 C127 1.454(19) . ?
C117 C118 1.55(2) . ?
C118 C128 1.334(19) . ?
C119 C129 1.364(19) . ?
C120 C130 1.43(2) . ?
C120 C121 1.461(18) . ?
C121 C122 1.33(2) . ?
C122 C157 1.38(2) . ?
C122 C156 1.51(2) . ?
C123 C157 1.47(2) . ?
C123 C158 1.498(19) . ?
C124 C159 1.43(2) . ?
C124 C158 1.46(2) . ?
C125 C160 1.36(2) . ?
C125 C159 1.42(2) . ?
C126 C152 1.442(19) . ?
C126 C160 1.496(19) . ?
C127 C152 1.38(2) . ?
C127 C153 1.497(19) . ?
C128 C153 1.528(19) . ?
C128 C154 1.54(2) . ?
C129 C154 1.44(2) . ?
C129 C155 1.45(2) . ?
C130 C156 1.453(19) . ?
C130 C155 1.46(2) . ?
C131 C132 1.23(3) . ?
C131 C136 1.48(3) . ?
C131 C137 1.63(3) . ?
C132 C138 1.44(2) . ?
C132 C133 1.57(2) . ?
C133 C139 1.44(2) . ?
C133 C134 1.49(2) . ?
C134 C135 1.34(2) . ?
C134 C140 1.52(2) . ?
C135 C141 1.51(2) . ?
C135 C136 1.62(2) . ?
C136 C142 1.33(2) . ?
C137 C144 1.262(19) . ?
C137 C143 1.43(2) . ?
C138 C146 1.43(2) . ?
C138 C145 1.44(2) . ?
C139 C147 1.243(19) . ?
C139 C146 1.46(2) . ?
C140 C148 1.40(2) . ?
C140 C149 1.42(2) . ?
C141 C150 1.299(19) . ?
C141 C149 1.46(2) . ?
C142 C143 1.383(19) . ?
C142 C151 1.40(2) . ?
C143 C153 1.385(18) . ?
C144 C154 1.352(19) . ?
C144 C145 1.468(19) . ?
C145 C155 1.41(2) . ?
C146 C156 1.30(2) . ?
C147 C157 1.376(19) . ?
C147 C148 1.527(19) . ?
C148 C158 1.399(19) . ?
C149 C159 1.343(19) . ?
C150 C160 1.49(2) . ?
C150 C151 1.533(18) . ?
C151 C152 1.32(2) . ?
C201 C202 1.41(3) . ?
C201 C206 1.53(4) . ?
C201 C201 1.625(15) 2_665 ?
C201 C207 1.68(3) . ?
C202 C208 1.39(2) . ?
C202 C203 1.54(2) . ?
C203 C209 1.39(2) . ?
C203 C204 1.47(2) . ?
C204 C205 1.296(19) . ?
C204 C210 1.50(2) . ?
C205 C206 1.57(2) . ?
C205 C211 1.58(2) . ?
C206 C212 1.27(2) . ?
C207 C214 1.32(2) . ?
C207 C213 1.42(2) . ?
C208 C216 1.37(2) . ?
C208 C215 1.57(2) . ?
C209 C217 1.288(19) . ?
C209 C216 1.43(2) . ?
C210 C218 1.41(2) . ?
C210 C219 1.49(2) . ?
C211 C220 1.338(19) . ?
C211 C219 1.44(2) . ?
C212 C213 1.354(18) . ?
C212 C221 1.491(19) . ?
C213 C223 1.425(18) . ?
C214 C224 1.37(2) . ?
C214 C215 1.484(19) . ?
C215 C225 1.37(2) . ?
C216 C226 1.36(2) . ?
C217 C227 1.454(19) . ?
C217 C218 1.55(2) . ?
C218 C228 1.335(19) . ?
C219 C229 1.363(19) . ?
C220 C230 1.43(2) . ?
C220 C221 1.461(18) . ?
C221 C222 1.33(2) . ?
C222 C257 1.38(2) . ?
C222 C256 1.51(2) . ?
C223 C257 1.47(2) . ?
C223 C258 1.498(19) . ?
C224 C259 1.43(2) . ?
C224 C258 1.46(2) . ?
C225 C260 1.36(2) . ?
C225 C259 1.42(2) . ?
C226 C252 1.442(19) . ?
C226 C260 1.496(19) . ?
C227 C252 1.38(2) . ?
C227 C253 1.497(19) . ?
C228 C253 1.528(19) . ?
C228 C254 1.54(2) . ?
C229 C254 1.44(2) . ?
C229 C255 1.45(2) . ?
C230 C256 1.453(19) . ?
C230 C255 1.46(2) . ?
C231 C232 1.23(3) . ?
C231 C236 1.48(3) . ?
C231 C237 1.63(3) . ?
C232 C238 1.44(2) . ?
C232 C233 1.57(2) . ?
C233 C239 1.44(2) . ?
C233 C234 1.49(2) . ?
C234 C235 1.34(2) . ?
C234 C240 1.52(2) . ?
C235 C241 1.51(2) . ?
C235 C236 1.62(2) . ?
C236 C242 1.33(2) . ?
C237 C244 1.261(19) . ?
C237 C243 1.43(2) . ?
C238 C246 1.43(2) . ?
C238 C245 1.44(2) . ?
C239 C247 1.243(19) . ?
C239 C246 1.46(2) . ?
C240 C248 1.40(2) . ?
C240 C249 1.42(2) . ?
C241 C250 1.299(19) . ?
C241 C249 1.46(2) . ?
C242 C243 1.384(19) . ?
C242 C251 1.40(2) . ?
C243 C253 1.385(18) . ?
C244 C254 1.353(19) . ?
C244 C245 1.468(19) . ?
C245 C255 1.41(2) . ?
C246 C256 1.30(2) . ?
C247 C257 1.376(19) . ?
C247 C248 1.527(19) . ?
C248 C258 1.399(19) . ?
C249 C259 1.343(19) . ?
C250 C260 1.49(2) . ?
C250 C251 1.533(18) . ?
C251 C252 1.33(2) . ?
C301 C302 1.41(3) . ?
C301 C306 1.53(4) . ?
C301 C301 1.577(14) 2_665 ?
C301 C307 1.67(3) . ?
C302 C308 1.39(2) . ?
C302 C303 1.54(2) . ?
C303 C309 1.39(2) . ?
C303 C304 1.47(2) . ?
C304 C305 1.30(2) . ?
C304 C310 1.50(2) . ?
C305 C306 1.57(2) . ?
C305 C311 1.58(2) . ?
C306 C312 1.27(2) . ?
C307 C314 1.32(2) . ?
C307 C313 1.42(2) . ?
C308 C316 1.37(2) . ?
C308 C315 1.57(2) . ?
C309 C317 1.287(19) . ?
C309 C316 1.43(2) . ?
C310 C318 1.41(2) . ?
C310 C319 1.49(2) . ?
C311 C320 1.338(19) . ?
C311 C319 1.44(2) . ?
C312 C313 1.354(18) . ?
C312 C321 1.490(19) . ?
C313 C323 1.425(18) . ?
C314 C324 1.37(2) . ?
C314 C315 1.484(19) . ?
C315 C325 1.37(2) . ?
C316 C326 1.361(19) . ?
C317 C327 1.454(19) . ?
C317 C318 1.55(2) . ?
C318 C328 1.335(19) . ?
C319 C329 1.363(19) . ?
C320 C330 1.43(2) . ?
C320 C321 1.461(18) . ?
C321 C322 1.33(2) . ?
C322 C357 1.38(2) . ?
C322 C356 1.51(2) . ?
C323 C357 1.47(2) . ?
C323 C358 1.498(19) . ?
C324 C359 1.43(2) . ?
C324 C358 1.46(2) . ?
C325 C360 1.36(2) . ?
C325 C359 1.42(2) . ?
C326 C352 1.442(19) . ?
C326 C360 1.496(19) . ?
C327 C352 1.38(2) . ?
C327 C353 1.497(19) . ?
C328 C353 1.528(19) . ?
C328 C354 1.54(2) . ?
C329 C354 1.44(2) . ?
C329 C355 1.46(2) . ?
C330 C356 1.453(19) . ?
C330 C355 1.46(2) . ?
C331 C332 1.23(3) . ?
C331 C336 1.48(3) . ?
C331 C337 1.63(3) . ?
C332 C338 1.44(2) . ?
C332 C333 1.57(2) . ?
C333 C339 1.44(2) . ?
C333 C334 1.49(2) . ?
C334 C335 1.34(2) . ?
C334 C340 1.52(2) . ?
C335 C341 1.51(2) . ?
C335 C336 1.62(2) . ?
C336 C342 1.33(2) . ?
C337 C344 1.261(19) . ?
C337 C343 1.43(2) . ?
C338 C346 1.43(2) . ?
C338 C345 1.44(2) . ?
C339 C347 1.243(19) . ?
C339 C346 1.46(2) . ?
C340 C348 1.40(2) . ?
C340 C349 1.42(2) . ?
C341 C350 1.299(19) . ?
C341 C349 1.46(2) . ?
C342 C343 1.384(18) . ?
C342 C351 1.40(2) . ?
C343 C353 1.385(18) . ?
C344 C354 1.352(19) . ?
C344 C345 1.468(19) . ?
C345 C355 1.42(2) . ?
C346 C356 1.30(2) . ?
C347 C357 1.376(19) . ?
C347 C348 1.527(19) . ?
C348 C358 1.399(19) . ?
C349 C359 1.34(2) . ?
C350 C360 1.49(2) . ?
C350 C351 1.533(18) . ?
C351 C352 1.33(2) . ?
C1 C2 1.407(10) . ?
C1 C3 1.432(9) . ?
C1 C5 1.445(9) . ?
C2 C7 1.414(9) . ?
C2 C9 1.431(10) . ?
C3 C4 1.359(11) . ?
C4 N11 1.344(9) . ?
C5 C6 1.312(11) . ?
C6 N11 1.374(9) . ?
C7 C8 1.347(12) . ?
C8 N12 1.377(9) . ?
C9 C10 1.338(11) . ?
C10 N12 1.360(8) . ?
N11 C13 1.452(11) . ?
N12 C14 1.459(10) . ?
Cl1 C1S 1.728(5) . ?
Cl2 C2S 1.714(5) . ?
C1S C2S 1.3900 . ?
C1S C6S 1.3900 . ?
C2S C3S 1.3900 . ?
C3S C4S 1.3900 . ?
C4S C5S 1.3900 . ?
C5S C6S 1.3900 . ?
C11S C12S 1.3900 . ?
C11S C16S 1.3900 . ?
C12S C13S 1.3900 . ?
C13S C14S 1.3900 . ?
C14S C15S 1.3900 . ?
C15S C16S 1.3900 . ?
Cl5 C21S 1.729(5) . ?
Cl6 C22S 1.715(5) . ?
C21S C22S 1.3900 . ?
C21S C26S 1.3900 . ?
C22S C23S 1.3900 . ?
C23S C24S 1.3900 . ?
C24S C25S 1.3900 . ?
C25S C26S 1.3900 . ?
